data_4111306
loop_
_publ_author_name
'Ikuo Fujimori'
'Tsuyoshi Mita'
'Keisuke Maki'
'Motoo Shiro'
'Akihiro Sato'
'Sanae Furusho'
'Motomu Kanai'
'Masakatsu Shibasaki'

_publ_section_title
;
 Key Role of the Lewis Base Position in Asymmetric Bifunctional Catalysis:
 Design and Evaluation of a New Ligand for Chiral Polymetallic Catalysts
;
_journal_name_full 'Journal of the American Chemical Society'
_journal_page_first 16438
_journal_page_last 16439
_journal_paper_doi 10.1021/ja067003h
_journal_volume 128
_journal_year 2006
_chemical_absolute_configuration rmad
_chemical_formula_moiety 'C96 H87 F8 Gd3 O18 P4, 6(C3 H5 N), 2(H2 O) '
_chemical_formula_sum 'C114 H121 F8 Gd3 N6 O20 P4'
_chemical_formula_weight 2642.87
_space_group_IT_number 19
_symmetry_cell_setting orthorhombic
_symmetry_Int_Tables_number 19
_symmetry_space_group_name_Hall 'P 2ac 2ab'
_symmetry_space_group_name_H-M 'P 21 21 21'
_cell_angle_alpha 90.0000
_cell_angle_beta 90.0000
_cell_angle_gamma 90.0000
_cell_formula_units_Z 4
_cell_length_a 16.4996(4)
_cell_length_b 17.5151(4)
_cell_length_c 39.0416(9)
_cell_measurement_reflns_used 170582
_cell_measurement_temperature 93.1
_cell_measurement_theta_max 27.8
_cell_measurement_theta_min 3.6
_cell_volume 11282.7(5)
_computing_cell_refinement 'PROCESS-AUTO (Rigaku, 1998)'
_computing_data_collection 'PROCESS-AUTO (Rigaku, 1998)'
_computing_data_reduction 'CrystalStructure (R/MSC, Rigaku, 2005)'
_computing_molecular_graphics 'ORTEP (Johnson, 1976)'
_computing_publication_material 'CrystalStructure (R/MSC, Rigaku, 2005)'
_computing_structure_refinement 'SHELXL97 (Sheldrick, 1997)'
_computing_structure_solution 'SHELXS97 (Sheldrick, 1997)'
_diffrn_detector_area_resol_mean 10.00
_diffrn_measured_fraction_theta_full 0.997
_diffrn_measured_fraction_theta_max 0.997
_diffrn_measurement_device_type 'Rigaku RAXIS-RAPID'
_diffrn_measurement_method \w
_diffrn_radiation_type 'Mo K\a'
_diffrn_radiation_wavelength 0.71075
_diffrn_reflns_av_R_equivalents 0.110
_diffrn_reflns_limit_h_max 21
_diffrn_reflns_limit_h_min -21
_diffrn_reflns_limit_k_max 22
_diffrn_reflns_limit_k_min -22
_diffrn_reflns_limit_l_max 50
_diffrn_reflns_limit_l_min -50
_diffrn_reflns_number 326018
_diffrn_reflns_theta_full 27.49
_diffrn_reflns_theta_max 27.49
_exptl_absorpt_coefficient_mu 1.887
_exptl_absorpt_correction_T_max 0.860
_exptl_absorpt_correction_T_min 0.714
_exptl_absorpt_correction_type multi-scan
_exptl_absorpt_process_details
;
    Higashi, T. (1995). Program for Absorption Correction.
    Rigaku Corporation, Tokyo, Japan.
;
_exptl_crystal_colour colorless
_exptl_crystal_density_diffrn 1.556
_exptl_crystal_description block
_exptl_crystal_F_000 5324.00
_exptl_crystal_size_max 0.15
_exptl_crystal_size_mid 0.13
_exptl_crystal_size_min 0.08
_refine_diff_density_max 0.46
_refine_diff_density_min -0.80
_refine_ls_abs_structure_details 'Flack, H. D. (1983), Acta Cryst. A39, 876-881.  11886 Friedel Pairs'
_refine_ls_abs_structure_Flack -0.006(4)
_refine_ls_extinction_method none
_refine_ls_goodness_of_fit_ref 1.070
_refine_ls_hydrogen_treatment refall
_refine_ls_number_parameters 1412
_refine_ls_number_reflns 25844
_refine_ls_R_factor_gt 0.0326
_refine_ls_shift/su_max 0.0070
_refine_ls_structure_factor_coef Fsqd
_refine_ls_weighting_details 'w = 1/[\s^2^(Fo^2^)+(0.0097P)^2^+14.8355P] where P=(Fo^2^+2Fc^2^)/3'
_refine_ls_weighting_scheme calc
_refine_ls_wR_factor_ref 0.0594
_reflns_number_gt 24127
_reflns_number_total 25844
_reflns_threshold_expression F^2^>2.0\s(F^2^)
_cod_data_source_file ja067003hsi20060929_083829.cif
_cod_data_source_block '_SC0013raplt'
_cod_original_formula_sum 'C114 H121 F8 Gd3 N6 O20 P4 '
_cod_database_code 4111306

loop_
_symmetry_equiv_pos_site_id
_symmetry_equiv_pos_as_xyz
1 +X,+Y,+Z
2 1/2+X,1/2-Y,-Z
3 -X,1/2+Y,1/2-Z
4 1/2-X,-Y,1/2+Z

loop_
_atom_site_label
_atom_site_type_symbol
_atom_site_fract_x
_atom_site_fract_y
_atom_site_fract_z
_atom_site_U_iso_or_equiv
_atom_site_adp_type
_atom_site_occupancy
_atom_site_symmetry_multiplicity
_atom_site_calc_flag
_atom_site_refinement_flags
Gd(1) Gd 0.694450(10) 0.753840(10) 0.641875(4) 0.01428(4) Uani 1 1 d .
Gd(2) Gd 0.907830(10) 0.734600(10) 0.631466(4) 0.01270(4) Uani 1 1 d .
Gd(3) Gd 0.814320(10) 0.652920(10) 0.703031(4) 0.01258(4) Uani 1 1 d .
P(1) P 0.92901(6) 0.79259(6) 0.54510(2) 0.0160(2) Uani 1.00 1 d .
P(2) P 0.98438(6) 0.58713(6) 0.75329(2) 0.0144(2) Uani 1.00 1 d .
P(3) P 0.70245(6) 0.73680(6) 0.77210(2) 0.0150(2) Uani 1.00 1 d .
P(4) P 0.72954(6) 0.46102(6) 0.71107(3) 0.0163(2) Uani 1.00 1 d .
F(1) F 0.45259(14) 1.05002(14) 0.66417(6) 0.0351(6) Uani 1.00 1 d .
F(2) F 0.40683(16) 1.00622(14) 0.60033(6) 0.0340(6) Uani 1.00 1 d .
F(3) F 1.13902(14) 1.03072(12) 0.59433(6) 0.0251(5) Uani 1.00 1 d .
F(4) F 1.25013(14) 0.91808(13) 0.58981(6) 0.0265(5) Uani 1.00 1 d .
F(5) F 0.37301(13) 0.59525(13) 0.55804(6) 0.0259(5) Uani 1.00 1 d .
F(6) F 0.28964(13) 0.68265(13) 0.60322(6) 0.0299(6) Uani 1.00 1 d .
F(7) F 1.18243(17) 0.58717(13) 0.54940(6) 0.0354(6) Uani 1.00 1 d .
F(8) F 1.14692(18) 0.43896(14) 0.53643(6) 0.0476(8) Uani 1.00 1 d .
O(1) O 0.81580(17) 0.77650(13) 0.67389(6) 0.0146(5) Uani 1.00 1 d .
O(2) O 0.79171(14) 0.65594(14) 0.64413(6) 0.0154(5) Uani 1.00 1 d .
O(3) O 0.63995(14) 0.84166(14) 0.59452(6) 0.0164(5) Uani 1.00 1 d .
O(4) O 0.79321(16) 0.77957(14) 0.60025(6) 0.0186(6) Uani 1.00 1 d .
O(5) O 0.67517(17) 0.87766(14) 0.66043(6) 0.0201(6) Uani 1.00 1 d .
O(6) O 0.96161(14) 0.75867(14) 0.57785(6) 0.0165(5) Uani 1.00 1 d .
O(7) O 1.06157(13) 0.74328(13) 0.64159(6) 0.0149(5) Uani 1.00 1 d .
O(8) O 0.94545(14) 0.68973(13) 0.68700(6) 0.0129(5) Uani 1.00 1 d .
O(9) O 0.95058(14) 0.85815(13) 0.64432(6) 0.0164(5) Uani 1.00 1 d .
O(10) O 0.89635(16) 0.59174(13) 0.74363(6) 0.0170(5) Uani 1.00 1 d .
O(11) O 0.53791(14) 0.73570(14) 0.66283(6) 0.0172(5) Uani 1.00 1 d .
O(12) O 0.68155(16) 0.70300(13) 0.69555(6) 0.0168(5) Uani 1.00 1 d .
O(13) O 0.62077(16) 0.65936(16) 0.61335(6) 0.0195(5) Uani 1.00 1 d .
O(14) O 0.78162(14) 0.71572(13) 0.75492(6) 0.0152(5) Uani 1.00 1 d .
O(15) O 0.91008(17) 0.45859(14) 0.60621(6) 0.0182(5) Uani 1.00 1 d .
O(16) O 0.87795(17) 0.53639(14) 0.67122(6) 0.0169(5) Uani 1.00 1 d .
O(17) O 0.94909(16) 0.60870(14) 0.62017(6) 0.0172(5) Uani 1.00 1 d .
O(18) O 0.73080(16) 0.54715(13) 0.71156(6) 0.0186(6) Uani 1.00 1 d .
O(19) O 0.82080(19) 0.95839(16) 0.65978(8) 0.0331(7) Uani 1.00 1 d .
O(20) O 0.7318(2) 0.55883(19) 0.58893(8) 0.0366(8) Uani 1.00 1 d .
N(1) N 0.1641(2) 0.6016(2) 1.08933(12) 0.0528(12) Uani 1.00 1 d .
N(2) N 0.3182(3) 0.7001(2) 0.97749(11) 0.0591(14) Uani 1.00 1 d .
N(3) N 0.5481(3) 0.6921(3) 1.01612(14) 0.0682(15) Uani 1.00 1 d .
N(4) N 0.2363(3) 0.9075(2) 1.01137(12) 0.0522(12) Uani 1.00 1 d .
N(5) N 0.5816(3) 0.9116(2) 1.05873(12) 0.0638(14) Uani 1.00 1 d .
N(6) N 0.7894(2) 0.8462(2) 1.19758(11) 0.0463(11) Uani 1.00 1 d .
C(1) C 0.7091(2) 0.8811(2) 0.57817(10) 0.0172(8) Uani 1.00 1 d .
C(2) C 0.7722(2) 0.8199(2) 0.57022(9) 0.0154(8) Uani 1.00 1 d .
C(3) C 0.8458(2) 0.8589(2) 0.55331(9) 0.0142(7) Uani 1.00 1 d .
C(4) C 0.8200(2) 0.9033(2) 0.52084(10) 0.0224(9) Uani 1.00 1 d .
C(5) C 0.7545(2) 0.9620(2) 0.52938(10) 0.0224(9) Uani 1.00 1 d .
C(6) C 0.6815(2) 0.9237(2) 0.54639(10) 0.0231(9) Uani 1.00 1 d .
C(7) C 0.5894(2) 0.8937(2) 0.61225(10) 0.0176(8) Uani 1.00 1 d .
C(8) C 0.6121(2) 0.9114(2) 0.64624(10) 0.0174(8) Uani 1.00 1 d .
C(9) C 0.5641(2) 0.9662(2) 0.66341(11) 0.0220(9) Uani 1.00 1 d .
C(10) C 0.4974(2) 0.9968(2) 0.64729(11) 0.0243(9) Uani 1.00 1 d .
C(11) C 0.4754(2) 0.9752(2) 0.61475(11) 0.0251(9) Uani 1.00 1 d .
C(12) C 0.5211(2) 0.9238(2) 0.59679(10) 0.0216(9) Uani 1.00 1 d .
C(13) C 1.0086(2) 0.8431(2) 0.52307(9) 0.0194(8) Uani 1.00 1 d .
C(14) C 1.0595(2) 0.8035(2) 0.50072(11) 0.0317(11) Uani 1.00 1 d .
C(15) C 1.1274(2) 0.8403(2) 0.48692(12) 0.0364(11) Uani 1.00 1 d .
C(16) C 1.1446(2) 0.9151(2) 0.49546(11) 0.0301(10) Uani 1.00 1 d .
C(17) C 1.0942(2) 0.9539(2) 0.51796(11) 0.0295(10) Uani 1.00 1 d .
C(18) C 1.0271(2) 0.9178(2) 0.53152(10) 0.0239(9) Uani 1.00 1 d .
C(19) C 0.8951(2) 0.7165(2) 0.51784(9) 0.0189(8) Uani 1.00 1 d .
C(20) C 0.8923(2) 0.6429(2) 0.53144(10) 0.0226(9) Uani 1.00 1 d .
C(21) C 0.8710(2) 0.5810(2) 0.51095(10) 0.0258(9) Uani 1.00 1 d .
C(22) C 0.8519(2) 0.5929(2) 0.47668(11) 0.0273(10) Uani 1.00 1 d .
C(23) C 0.8543(2) 0.6651(2) 0.46304(11) 0.0309(10) Uani 1.00 1 d .
C(24) C 0.8765(2) 0.7267(2) 0.48310(10) 0.0253(9) Uani 1.00 1 d .
C(25) C 1.0833(2) 0.7295(2) 0.67770(9) 0.0151(7) Uani 1.00 1 d .
C(26) C 1.0263(2) 0.6670(2) 0.69120(9) 0.0149(8) Uani 1.00 1 d .
C(27) C 1.0485(2) 0.6542(2) 0.72967(9) 0.0161(7) Uani 1.00 1 d .
C(28) C 1.1394(2) 0.6357(2) 0.73490(10) 0.0187(8) Uani 1.00 1 d .
C(29) C 1.1938(2) 0.6970(2) 0.71868(9) 0.0198(8) Uani 1.00 1 d .
C(30) C 1.1724(2) 0.7089(2) 0.68069(9) 0.0180(8) Uani 1.00 1 d .
C(31) C 1.0837(2) 0.8169(2) 0.62998(9) 0.0145(7) Uani 1.00 1 d .
C(32) C 1.0235(2) 0.8741(2) 0.63260(9) 0.0147(7) Uani 1.00 1 d .
C(33) C 1.0448(2) 0.9479(2) 0.62046(9) 0.0157(8) Uani 1.00 1 d .
C(34) C 1.1200(2) 0.9605(2) 0.60648(10) 0.0193(8) Uani 1.00 1 d .
C(35) C 1.1758(2) 0.9023(2) 0.60353(9) 0.0185(8) Uani 1.00 1 d .
C(36) C 1.1584(2) 0.8295(2) 0.61487(9) 0.0170(8) Uani 1.00 1 d .
C(37) C 1.0220(2) 0.4909(2) 0.74799(10) 0.0150(8) Uani 1.00 1 d .
C(38) C 1.0448(2) 0.4661(2) 0.71528(10) 0.0177(8) Uani 1.00 1 d .
C(39) C 1.0677(2) 0.3902(2) 0.71015(10) 0.0221(9) Uani 1.00 1 d .
C(40) C 1.0672(2) 0.3392(2) 0.73724(10) 0.0191(8) Uani 1.00 1 d .
C(41) C 1.0442(2) 0.3638(2) 0.76964(10) 0.0183(8) Uani 1.00 1 d .
C(42) C 1.0211(2) 0.4390(2) 0.77498(10) 0.0176(8) Uani 1.00 1 d .
C(43) C 0.9944(2) 0.6121(2) 0.79802(10) 0.0153(7) Uani 1.00 1 d .
C(44) C 1.0604(2) 0.5916(2) 0.81862(10) 0.0168(8) Uani 1.00 1 d .
C(45) C 1.0612(2) 0.6116(2) 0.85307(10) 0.0176(8) Uani 1.00 1 d .
C(46) C 0.9975(2) 0.6525(2) 0.86701(10) 0.0215(8) Uani 1.00 1 d .
C(47) C 0.9325(2) 0.6742(2) 0.84666(10) 0.0221(9) Uani 1.00 1 d .
C(48) C 0.9302(2) 0.6533(2) 0.81214(9) 0.0175(8) Uani 1.00 1 d .
C(49) C 0.5383(2) 0.6902(2) 0.69479(9) 0.0168(8) Uani 1.00 1 d .
C(50) C 0.6118(2) 0.7206(2) 0.71394(9) 0.0165(8) Uani 1.00 1 d .
C(51) C 0.6168(2) 0.6906(2) 0.75106(9) 0.0151(8) Uani 1.00 1 d .
C(52) C 0.5360(2) 0.6992(2) 0.77025(10) 0.0207(8) Uani 1.00 1 d .
C(53) C 0.4684(2) 0.6598(2) 0.75001(10) 0.0246(9) Uani 1.00 1 d .
C(54) C 0.4593(2) 0.6969(2) 0.71448(10) 0.0235(9) Uani 1.00 1 d .
C(55) C 0.4952(2) 0.7013(2) 0.63576(10) 0.0187(8) Uani 1.00 1 d .
C(56) C 0.5410(2) 0.6618(2) 0.61124(9) 0.0165(8) Uani 1.00 1 d .
C(57) C 0.4974(2) 0.6249(2) 0.58479(10) 0.0187(8) Uani 1.00 1 d .
C(58) C 0.4140(2) 0.6319(2) 0.58360(9) 0.0210(8) Uani 1.00 1 d .
C(59) C 0.3725(2) 0.6749(2) 0.60668(10) 0.0216(9) Uani 1.00 1 d .
C(60) C 0.4120(2) 0.7104(2) 0.63357(10) 0.0213(8) Uani 1.00 1 d .
C(61) C 0.7037(2) 0.7043(2) 0.81585(9) 0.0168(8) Uani 1.00 1 d .
C(62) C 0.7176(2) 0.6268(2) 0.82122(10) 0.0200(8) Uani 1.00 1 d .
C(63) C 0.7227(2) 0.5968(2) 0.85390(11) 0.0234(9) Uani 1.00 1 d .
C(64) C 0.7138(2) 0.6444(2) 0.88211(10) 0.0262(9) Uani 1.00 1 d .
C(65) C 0.7008(2) 0.7217(2) 0.87714(10) 0.0307(10) Uani 1.00 1 d .
C(66) C 0.6958(2) 0.7523(2) 0.84440(9) 0.0250(8) Uani 1.00 1 d .
C(67) C 0.6866(2) 0.8386(2) 0.77019(9) 0.0163(7) Uani 1.00 1 d .
C(68) C 0.6263(2) 0.8774(2) 0.78862(10) 0.0213(8) Uani 1.00 1 d .
C(69) C 0.6175(2) 0.9561(2) 0.78460(11) 0.0276(10) Uani 1.00 1 d .
C(70) C 0.6669(2) 0.9965(2) 0.76220(11) 0.0257(10) Uani 1.00 1 d .
C(71) C 0.7259(2) 0.9582(2) 0.74344(10) 0.0237(9) Uani 1.00 1 d .
C(72) C 0.7355(2) 0.8792(2) 0.74771(10) 0.0183(8) Uani 1.00 1 d .
C(73) C 0.9125(2) 0.4228(2) 0.63975(9) 0.0181(8) Uani 1.00 1 d .
C(74) C 0.8471(2) 0.4632(2) 0.66100(10) 0.0174(8) Uani 1.00 1 d .
C(75) C 0.8229(2) 0.4206(2) 0.69406(9) 0.0168(8) Uani 1.00 1 d .
C(76) C 0.8147(2) 0.3331(2) 0.68850(10) 0.0232(8) Uani 1.00 1 d .
C(77) C 0.8884(2) 0.3000(2) 0.67081(10) 0.0216(9) Uani 1.00 1 d .
C(78) C 0.8991(2) 0.3372(2) 0.63618(10) 0.0221(8) Uani 1.00 1 d .
C(79) C 0.9819(2) 0.4891(2) 0.59404(9) 0.0177(8) Uani 1.00 1 d .
C(80) C 0.9986(2) 0.5675(2) 0.60089(9) 0.0174(8) Uani 1.00 1 d .
C(81) C 1.0682(2) 0.5988(2) 0.58565(10) 0.0187(8) Uani 1.00 1 d .
C(82) C 1.1160(2) 0.5557(2) 0.56460(10) 0.0241(9) Uani 1.00 1 d .
C(83) C 1.0983(3) 0.4799(2) 0.55821(11) 0.0317(10) Uani 1.00 1 d .
C(84) C 1.0313(2) 0.4467(2) 0.57262(11) 0.0254(9) Uani 1.00 1 d .
C(85) C 0.6474(2) 0.4285(2) 0.68476(10) 0.0172(8) Uani 1.00 1 d .
C(86) C 0.6141(2) 0.4799(2) 0.66114(10) 0.0220(9) Uani 1.00 1 d .
C(87) C 0.5535(2) 0.4564(2) 0.63879(11) 0.0269(9) Uani 1.00 1 d .
C(88) C 0.5258(2) 0.3816(2) 0.63908(11) 0.0281(10) Uani 1.00 1 d .
C(89) C 0.5582(2) 0.3302(2) 0.66234(10) 0.0250(9) Uani 1.00 1 d .
C(90) C 0.6179(2) 0.3529(2) 0.68508(10) 0.0202(8) Uani 1.00 1 d .
C(91) C 0.7161(2) 0.4257(2) 0.75383(10) 0.0184(8) Uani 1.00 1 d .
C(92) C 0.6401(2) 0.4073(2) 0.76694(10) 0.0212(9) Uani 1.00 1 d .
C(93) C 0.6308(2) 0.3915(2) 0.80183(11) 0.0270(10) Uani 1.00 1 d .
C(94) C 0.6969(2) 0.3949(2) 0.82332(10) 0.0267(9) Uani 1.00 1 d .
C(95) C 0.7728(2) 0.4133(2) 0.81071(10) 0.0249(9) Uani 1.00 1 d .
C(96) C 0.7828(2) 0.4285(2) 0.77603(10) 0.0214(9) Uani 1.00 1 d .
C(97) C 0.1918(3) 0.5536(2) 1.10555(12) 0.0403(11) Uani 1.00 1 d .
C(98) C 0.2285(3) 0.4940(2) 1.12658(12) 0.0404(12) Uani 1.00 1 d .
C(99) C 0.2979(3) 0.5255(2) 1.14863(12) 0.0479(14) Uani 1.00 1 d .
C(100) C 0.3102(3) 0.7165(2) 1.00537(12) 0.0437(12) Uani 1.00 1 d .
C(101) C 0.2999(3) 0.7383(2) 1.04107(11) 0.0435(12) Uani 1.00 1 d .
C(102) C 0.3728(3) 0.7844(3) 1.05478(12) 0.0541(16) Uani 1.00 1 d .
C(103) C 0.5307(4) 0.6558(4) 0.99221(17) 0.0609(16) Uani 1.00 1 d .
C(104) C 0.5076(5) 0.6141(4) 0.96171(19) 0.093(2) Uani 1.00 1 d .
C(105) C 0.4989(4) 0.6658(4) 0.92957(17) 0.092(2) Uani 1.00 1 d .
C(106) C 0.2326(3) 0.8919(2) 0.98294(14) 0.0399(12) Uani 1.00 1 d .
C(107) C 0.2281(3) 0.8726(3) 0.94633(12) 0.0460(13) Uani 1.00 1 d .
C(108) C 0.3105(3) 0.8745(2) 0.92857(13) 0.0518(14) Uani 1.00 1 d .
C(109) C 0.5902(3) 0.8947(3) 1.03085(13) 0.0486(14) Uani 1.00 1 d .
C(110) C 0.6009(3) 0.8750(3) 0.99462(13) 0.0573(16) Uani 1.00 1 d .
C(111) C 0.5215(4) 0.8811(4) 0.97501(13) 0.0625(18) Uani 1.00 1 d .
C(112) C 0.7913(2) 0.8662(2) 1.16983(12) 0.0360(11) Uani 1.00 1 d .
C(113) C 0.7910(3) 0.8922(2) 1.13391(12) 0.0404(12) Uani 1.00 1 d .
C(114) C 0.7708(3) 0.8273(3) 1.10978(12) 0.0470(14) Uani 1.00 1 d .
H(1) H 0.7327 0.9184 0.5948 0.021 Uiso 1.00 1 c R
H(2) H 0.7482 0.7830 0.5535 0.018 Uiso 1.00 1 c R
H(3) H 0.8665 0.8975 0.5700 0.017 Uiso 1.00 1 c R
H(4) H 0.8677 0.9296 0.5110 0.027 Uiso 1.00 1 c R
H(5) H 0.7991 0.8671 0.5035 0.027 Uiso 1.00 1 c R
H(6) H 0.7368 0.9879 0.5081 0.027 Uiso 1.00 1 c R
H(7) H 0.7771 1.0012 0.5450 0.027 Uiso 1.00 1 c R
H(8) H 0.6410 0.9629 0.5528 0.028 Uiso 1.00 1 c R
H(9) H 0.6559 0.8877 0.5301 0.028 Uiso 1.00 1 c R
H(10) H 0.5779 0.9819 0.6860 0.026 Uiso 1.00 1 c R
H(11) H 0.5062 0.9091 0.5742 0.026 Uiso 1.00 1 c R
H(12) H 1.0482 0.7519 0.4949 0.038 Uiso 1.00 1 c R
H(13) H 1.1620 0.8136 0.4716 0.044 Uiso 1.00 1 c R
H(14) H 1.1906 0.9398 0.4860 0.036 Uiso 1.00 1 c R
H(15) H 1.1058 1.0053 0.5240 0.035 Uiso 1.00 1 c R
H(16) H 0.9931 0.9448 0.5470 0.029 Uiso 1.00 1 c R
H(17) H 0.9051 0.6350 0.5549 0.027 Uiso 1.00 1 c R
H(18) H 0.8696 0.5310 0.5203 0.031 Uiso 1.00 1 c R
H(19) H 0.8371 0.5509 0.4626 0.033 Uiso 1.00 1 c R
H(20) H 0.8405 0.6728 0.4397 0.037 Uiso 1.00 1 c R
H(21) H 0.8792 0.7763 0.4733 0.030 Uiso 1.00 1 c R
H(22) H 1.0733 0.7774 0.6910 0.018 Uiso 1.00 1 c R
H(23) H 1.0359 0.6187 0.6782 0.018 Uiso 1.00 1 c R
H(24) H 1.0399 0.7048 0.7410 0.019 Uiso 1.00 1 c R
H(25) H 1.1512 0.6323 0.7597 0.022 Uiso 1.00 1 c R
H(26) H 1.1518 0.5855 0.7245 0.022 Uiso 1.00 1 c R
H(27) H 1.2512 0.6814 0.7207 0.024 Uiso 1.00 1 c R
H(28) H 1.1869 0.7458 0.7312 0.024 Uiso 1.00 1 c R
H(29) H 1.2061 0.7504 0.6710 0.022 Uiso 1.00 1 c R
H(30) H 1.1836 0.6615 0.6677 0.022 Uiso 1.00 1 c R
H(31) H 1.0069 0.9886 0.6220 0.019 Uiso 1.00 1 c R
H(32) H 1.1966 0.7893 0.6124 0.020 Uiso 1.00 1 c R
H(33) H 1.0447 0.5008 0.6966 0.021 Uiso 1.00 1 c R
H(34) H 1.0836 0.3735 0.6880 0.027 Uiso 1.00 1 c R
H(35) H 1.0825 0.2875 0.7337 0.023 Uiso 1.00 1 c R
H(36) H 1.0442 0.3288 0.7883 0.022 Uiso 1.00 1 c R
H(37) H 1.0047 0.4551 0.7971 0.021 Uiso 1.00 1 c R
H(38) H 1.1045 0.5640 0.8091 0.020 Uiso 1.00 1 c R
H(39) H 1.1057 0.5971 0.8671 0.021 Uiso 1.00 1 c R
H(40) H 0.9982 0.6658 0.8906 0.026 Uiso 1.00 1 c R
H(41) H 0.8895 0.7032 0.8562 0.027 Uiso 1.00 1 c R
H(42) H 0.8851 0.6671 0.7983 0.021 Uiso 1.00 1 c R
H(43) H 0.5478 0.6353 0.6889 0.020 Uiso 1.00 1 c R
H(44) H 0.6071 0.7775 0.7149 0.020 Uiso 1.00 1 c R
H(45) H 0.6292 0.6348 0.7498 0.018 Uiso 1.00 1 c R
H(46) H 0.5404 0.6759 0.7933 0.025 Uiso 1.00 1 c R
H(47) H 0.5230 0.7540 0.7731 0.025 Uiso 1.00 1 c R
H(48) H 0.4167 0.6641 0.7627 0.030 Uiso 1.00 1 c R
H(49) H 0.4814 0.6050 0.7473 0.030 Uiso 1.00 1 c R
H(50) H 0.4154 0.6712 0.7016 0.028 Uiso 1.00 1 c R
H(51) H 0.4446 0.7514 0.7171 0.028 Uiso 1.00 1 c R
H(52) H 0.5252 0.5956 0.5680 0.022 Uiso 1.00 1 c R
H(53) H 0.3831 0.7400 0.6499 0.026 Uiso 1.00 1 c R
H(54) H 0.7236 0.5938 0.8021 0.024 Uiso 1.00 1 c R
H(55) H 0.7324 0.5438 0.8571 0.028 Uiso 1.00 1 c R
H(56) H 0.7167 0.6240 0.9046 0.031 Uiso 1.00 1 c R
H(57) H 0.6952 0.7542 0.8964 0.037 Uiso 1.00 1 c R
H(58) H 0.6871 0.8055 0.8414 0.030 Uiso 1.00 1 c R
H(59) H 0.5917 0.8503 0.8038 0.026 Uiso 1.00 1 c R
H(60) H 0.5771 0.9824 0.7973 0.033 Uiso 1.00 1 c R
H(61) H 0.6604 1.0501 0.7597 0.031 Uiso 1.00 1 c R
H(62) H 0.7594 0.9854 0.7279 0.028 Uiso 1.00 1 c R
H(63) H 0.7762 0.8531 0.7350 0.022 Uiso 1.00 1 c R
H(64) H 0.9667 0.4322 0.6504 0.022 Uiso 1.00 1 c R
H(65) H 0.7978 0.4708 0.6465 0.021 Uiso 1.00 1 c R
H(66) H 0.8666 0.4291 0.7114 0.020 Uiso 1.00 1 c R
H(67) H 0.8074 0.3077 0.7109 0.028 Uiso 1.00 1 c R
H(68) H 0.7659 0.3227 0.6745 0.028 Uiso 1.00 1 c R
H(69) H 0.9372 0.3090 0.6850 0.026 Uiso 1.00 1 c R
H(70) H 0.8816 0.2442 0.6680 0.026 Uiso 1.00 1 c R
H(71) H 0.8504 0.3278 0.6220 0.027 Uiso 1.00 1 c R
H(72) H 0.9462 0.3140 0.6244 0.027 Uiso 1.00 1 c R
H(73) H 1.0822 0.6505 0.5900 0.022 Uiso 1.00 1 c R
H(74) H 1.0188 0.3948 0.5679 0.030 Uiso 1.00 1 c R
H(75) H 0.6331 0.5311 0.6604 0.026 Uiso 1.00 1 c R
H(76) H 0.5308 0.4919 0.6231 0.032 Uiso 1.00 1 c R
H(77) H 0.4850 0.3658 0.6235 0.034 Uiso 1.00 1 c R
H(78) H 0.5392 0.2790 0.6627 0.030 Uiso 1.00 1 c R
H(79) H 0.6393 0.3172 0.7010 0.024 Uiso 1.00 1 c R
H(80) H 0.5944 0.4055 0.7521 0.025 Uiso 1.00 1 c R
H(81) H 0.5790 0.3784 0.8107 0.032 Uiso 1.00 1 c R
H(82) H 0.6903 0.3846 0.8470 0.032 Uiso 1.00 1 c R
H(83) H 0.8181 0.4154 0.8257 0.030 Uiso 1.00 1 c R
H(84) H 0.8350 0.4409 0.7673 0.026 Uiso 1.00 1 c R
H(85) H 0.2496 0.4531 1.1116 0.048 Uiso 1.00 1 c R
H(86) H 0.1866 0.4714 1.1417 0.048 Uiso 1.00 1 c R
H(87) H 0.3405 0.5459 1.1337 0.057 Uiso 1.00 1 c R
H(88) H 0.3202 0.4844 1.1628 0.057 Uiso 1.00 1 c R
H(89) H 0.2772 0.5663 1.1634 0.057 Uiso 1.00 1 c R
H(90) H 0.2931 0.6917 1.0551 0.052 Uiso 1.00 1 c R
H(91) H 0.2501 0.7693 1.0434 0.052 Uiso 1.00 1 c R
H(92) H 0.4224 0.7539 1.0525 0.065 Uiso 1.00 1 c R
H(93) H 0.3639 0.7968 1.0790 0.065 Uiso 1.00 1 c R
H(94) H 0.3785 0.8316 1.0416 0.065 Uiso 1.00 1 c R
H(95) H 0.4553 0.5880 0.9660 0.112 Uiso 1.00 1 c R
H(96) H 0.5488 0.5744 0.9570 0.112 Uiso 1.00 1 c R
H(97) H 0.4597 0.7065 0.9343 0.110 Uiso 1.00 1 c R
H(98) H 0.4798 0.6351 0.9102 0.110 Uiso 1.00 1 c R
H(99) H 0.5516 0.6883 0.9239 0.110 Uiso 1.00 1 c R
H(100) H 0.1913 0.9090 0.9348 0.055 Uiso 1.00 1 c R
H(101) H 0.2046 0.8208 0.9439 0.055 Uiso 1.00 1 c R
H(102) H 0.3360 0.9243 0.9323 0.062 Uiso 1.00 1 c R
H(103) H 0.3033 0.8661 0.9039 0.062 Uiso 1.00 1 c R
H(104) H 0.3452 0.8343 0.9380 0.062 Uiso 1.00 1 c R
H(105) H 0.6219 0.8222 0.9928 0.069 Uiso 1.00 1 c R
H(106) H 0.6414 0.9097 0.9842 0.069 Uiso 1.00 1 c R
H(107) H 0.4810 0.8476 0.9856 0.075 Uiso 1.00 1 c R
H(108) H 0.5302 0.8657 0.9512 0.075 Uiso 1.00 1 c R
H(109) H 0.5022 0.9340 0.9757 0.075 Uiso 1.00 1 c R
H(110) H 0.8449 0.9132 1.1280 0.048 Uiso 1.00 1 c R
H(111) H 0.7505 0.9334 1.1311 0.048 Uiso 1.00 1 c R
H(112) H 0.8112 0.7866 1.1123 0.056 Uiso 1.00 1 c R
H(113) H 0.7712 0.8460 1.0861 0.056 Uiso 1.00 1 c R
H(114) H 0.7170 0.8071 1.1153 0.056 Uiso 1.00 1 c R
H(115) H 0.821(2) 0.817(2) 0.6805(9) 0.0175 Uiso 1.00 1 d .
H(116) H 0.778(2) 0.619(2) 0.6351(10) 0.0185 Uiso 1.00 1 d .
H(117) H 0.893(2) 0.562(2) 0.6557(10) 0.0203 Uiso 1.00 1 d .

loop_
_atom_site_aniso_label
_atom_site_aniso_U_11
_atom_site_aniso_U_22
_atom_site_aniso_U_33
_atom_site_aniso_U_12
_atom_site_aniso_U_13
_atom_site_aniso_U_23
Gd(1) 0.01298(8) 0.01378(9) 0.01608(8) 0.00039(8) 0.00005(6) 0.00148(6)
Gd(2) 0.01319(9) 0.01136(9) 0.01355(8) 0.00000(8) 0.00040(6) 0.00044(6)
Gd(3) 0.01255(9) 0.01064(9) 0.01454(8) 0.00034(8) 0.00068(8) 0.00054(6)
P(1) 0.0170(5) 0.0165(5) 0.0146(4) -0.0004(4) 0.0008(3) 0.0012(3)
P(2) 0.0150(5) 0.0131(5) 0.0152(4) 0.0013(4) 0.0001(3) 0.0013(3)
P(3) 0.0148(4) 0.0136(4) 0.0167(4) 0.0004(4) 0.0017(3) -0.0012(3)
P(4) 0.0181(5) 0.0119(5) 0.0189(5) -0.0013(4) 0.0024(4) 0.0008(3)
F(1) 0.0279(15) 0.0348(15) 0.0426(15) 0.0163(12) 0.0009(12) -0.0085(12)
F(2) 0.0234(14) 0.0416(16) 0.0369(14) 0.0128(13) -0.0056(11) 0.0019(11)
F(3) 0.0291(14) 0.0142(12) 0.0321(13) -0.0050(10) 0.0053(10) 0.0044(10)
F(4) 0.0216(13) 0.0275(14) 0.0303(13) -0.0042(11) 0.0105(10) 0.0078(10)
F(5) 0.0235(13) 0.0290(13) 0.0252(12) -0.0052(11) -0.0066(10) -0.0013(10)
F(6) 0.0158(13) 0.0361(15) 0.0377(14) 0.0020(11) -0.0072(10) -0.0021(11)
F(7) 0.0293(15) 0.0301(14) 0.0469(15) -0.0050(12) 0.0210(13) -0.0050(11)
F(8) 0.0553(19) 0.0263(15) 0.0612(19) 0.0018(13) 0.0404(15) -0.0140(13)
O(1) 0.0142(13) 0.0099(12) 0.0198(12) 0.0012(12) -0.0008(11) -0.0021(10)
O(2) 0.0171(14) 0.0116(13) 0.0176(12) -0.0036(11) -0.0004(10) -0.0008(10)
O(3) 0.0146(14) 0.0146(13) 0.0199(13) 0.0018(11) 0.0021(10) -0.0007(11)
O(4) 0.0163(14) 0.0202(15) 0.0194(13) 0.0026(11) -0.0002(10) 0.0043(10)
O(5) 0.0179(15) 0.0183(14) 0.0242(14) 0.0044(11) -0.0049(11) 0.0009(11)
O(6) 0.0193(13) 0.0181(14) 0.0121(11) 0.0006(12) -0.0005(9) -0.0001(10)
O(7) 0.0178(12) 0.0122(12) 0.0145(11) -0.0003(10) -0.0011(9) 0.0017(10)
O(8) 0.0104(13) 0.0112(13) 0.0170(13) 0.0006(10) -0.0008(10) 0.0001(10)
O(9) 0.0130(13) 0.0150(13) 0.0211(13) 0.0016(11) 0.0042(11) -0.0017(11)
O(10) 0.0158(14) 0.0186(14) 0.0165(12) -0.0010(11) 0.0017(11) 0.0032(10)
O(11) 0.0157(13) 0.0156(13) 0.0203(13) 0.0004(11) -0.0034(10) -0.0013(11)
O(12) 0.0108(13) 0.0203(14) 0.0194(13) 0.0011(11) 0.0061(11) 0.0016(10)
O(13) 0.0145(14) 0.0199(15) 0.0240(14) -0.0011(12) -0.0009(11) -0.0008(11)
O(14) 0.0135(13) 0.0158(14) 0.0163(12) 0.0001(10) 0.0029(10) -0.0019(10)
O(15) 0.0199(14) 0.0157(13) 0.0188(13) -0.0038(12) 0.0026(11) 0.0016(10)
O(16) 0.0234(15) 0.0116(13) 0.0157(13) -0.0027(11) 0.0047(11) 0.0016(10)
O(17) 0.0156(14) 0.0155(14) 0.0204(13) 0.0012(11) 0.0072(11) -0.0022(10)
O(18) 0.0206(14) 0.0110(13) 0.0242(14) -0.0002(11) 0.0052(11) 0.0010(11)
O(19) 0.0232(17) 0.0171(15) 0.059(2) -0.0009(14) -0.0031(15) -0.0065(14)
O(20) 0.0333(19) 0.037(2) 0.0399(19) 0.0076(15) -0.0087(15) -0.0166(15)
N(1) 0.058(3) 0.044(2) 0.057(3) 0.002(2) -0.017(2) -0.004(2)
N(2) 0.090(4) 0.056(3) 0.031(2) 0.015(3) -0.003(2) -0.004(2)
N(3) 0.065(3) 0.058(3) 0.081(4) 0.009(2) -0.003(3) 0.006(3)
N(4) 0.067(3) 0.041(2) 0.048(2) 0.008(2) -0.014(2) -0.008(2)
N(5) 0.082(4) 0.065(3) 0.045(2) -0.015(3) 0.005(2) 0.007(2)
N(6) 0.041(2) 0.058(2) 0.040(2) -0.006(2) -0.009(2) -0.003(2)
C(1) 0.013(2) 0.018(2) 0.0204(19) -0.0009(15) -0.0001(15) 0.0038(15)
C(2) 0.017(2) 0.016(2) 0.0133(17) 0.0024(16) -0.0037(15) 0.0026(14)
C(3) 0.0170(19) 0.0114(19) 0.0141(17) 0.0036(15) -0.0002(14) 0.0028(14)
C(4) 0.019(2) 0.028(2) 0.0202(19) 0.0008(19) 0.0031(17) 0.0057(16)
C(5) 0.020(2) 0.023(2) 0.025(2) 0.0032(18) 0.0028(17) 0.0110(17)
C(6) 0.022(2) 0.027(2) 0.0203(19) 0.0090(19) 0.0007(18) 0.0088(16)
C(7) 0.0121(19) 0.017(2) 0.0232(19) 0.0003(17) 0.0034(16) 0.0056(15)
C(8) 0.012(2) 0.0133(19) 0.027(2) -0.0028(15) 0.0009(16) -0.0012(15)
C(9) 0.022(2) 0.017(2) 0.027(2) -0.0028(17) 0.0025(17) -0.0024(17)
C(10) 0.019(2) 0.021(2) 0.033(2) 0.0058(17) 0.0032(18) -0.0019(18)
C(11) 0.014(2) 0.029(2) 0.033(2) 0.0061(18) 0.0007(18) 0.0057(19)
C(12) 0.017(2) 0.029(2) 0.018(2) 0.0033(18) -0.0015(16) -0.0008(17)
C(13) 0.016(2) 0.026(2) 0.0165(18) 0.0025(18) -0.0032(15) 0.0037(17)
C(14) 0.032(2) 0.026(2) 0.037(2) 0.004(2) 0.010(2) 0.001(2)
C(15) 0.025(2) 0.038(2) 0.046(2) 0.007(2) 0.010(2) 0.004(2)
C(16) 0.025(2) 0.038(2) 0.027(2) -0.005(2) 0.0033(19) 0.007(2)
C(17) 0.029(2) 0.031(2) 0.028(2) -0.011(2) -0.002(2) 0.0036(18)
C(18) 0.026(2) 0.027(2) 0.018(2) -0.0056(19) 0.0037(17) -0.0016(17)
C(19) 0.018(2) 0.020(2) 0.0184(18) -0.0013(17) -0.0001(15) -0.0013(15)
C(20) 0.025(2) 0.023(2) 0.0193(19) 0.0028(19) -0.0024(16) 0.0022(16)
C(21) 0.031(2) 0.023(2) 0.024(2) -0.0033(19) -0.0060(19) 0.0007(17)
C(22) 0.033(2) 0.026(2) 0.023(2) 0.002(2) -0.0056(19) -0.0046(18)
C(23) 0.041(2) 0.031(2) 0.021(2) -0.001(2) -0.0106(19) -0.0034(18)
C(24) 0.039(2) 0.019(2) 0.0174(19) -0.0009(19) -0.0009(17) 0.0034(16)
C(25) 0.0161(19) 0.0153(18) 0.0138(16) 0.0005(16) -0.0027(14) 0.0001(14)
C(26) 0.0143(19) 0.016(2) 0.0142(17) -0.0001(15) -0.0024(14) 0.0013(14)
C(27) 0.018(2) 0.0134(19) 0.0170(18) -0.0003(16) -0.0009(15) 0.0010(15)
C(28) 0.015(2) 0.022(2) 0.0189(19) 0.0020(17) 0.0000(15) 0.0027(16)
C(29) 0.018(2) 0.019(2) 0.0224(19) -0.0024(18) -0.0042(17) 0.0051(15)
C(30) 0.019(2) 0.016(2) 0.0190(19) 0.0001(16) 0.0015(16) 0.0021(14)
C(31) 0.0159(19) 0.0118(17) 0.0159(17) -0.0014(15) -0.0029(16) 0.0016(14)
C(32) 0.0172(19) 0.0153(18) 0.0117(17) -0.0025(15) -0.0004(15) -0.0009(14)
C(33) 0.017(2) 0.0096(19) 0.0202(19) 0.0033(15) 0.0004(15) -0.0001(14)
C(34) 0.023(2) 0.015(2) 0.0191(19) -0.0069(17) 0.0005(16) -0.0008(15)
C(35) 0.015(2) 0.021(2) 0.0189(19) -0.0070(17) 0.0029(16) 0.0006(15)
C(36) 0.016(2) 0.018(2) 0.0175(18) 0.0005(15) -0.0001(15) -0.0017(15)
C(37) 0.013(2) 0.0103(18) 0.0214(19) 0.0017(15) -0.0065(16) -0.0009(14)
C(38) 0.016(2) 0.016(2) 0.0206(19) 0.0050(17) 0.0017(15) 0.0041(16)
C(39) 0.025(2) 0.017(2) 0.024(2) 0.0003(17) 0.0021(17) -0.0026(16)
C(40) 0.018(2) 0.0091(19) 0.030(2) 0.0034(16) -0.0008(16) 0.0009(16)
C(41) 0.017(2) 0.017(2) 0.0214(19) -0.0004(16) -0.0006(16) 0.0031(15)
C(42) 0.014(2) 0.017(2) 0.021(2) 0.0000(16) -0.0009(16) -0.0003(15)
C(43) 0.019(2) 0.0102(18) 0.0169(18) -0.0026(15) 0.0022(16) 0.0033(14)
C(44) 0.019(2) 0.0106(19) 0.0206(19) -0.0027(16) 0.0016(16) 0.0007(15)
C(45) 0.017(2) 0.016(2) 0.0202(19) -0.0021(16) -0.0021(16) 0.0009(15)
C(46) 0.031(2) 0.0184(19) 0.0150(18) -0.0034(18) 0.0036(16) 0.0017(16)
C(47) 0.026(2) 0.018(2) 0.023(2) -0.0008(17) 0.0076(17) -0.0037(16)
C(48) 0.019(2) 0.0157(19) 0.0181(18) -0.0015(17) 0.0008(15) 0.0025(15)
C(49) 0.015(2) 0.017(2) 0.0180(19) 0.0051(16) 0.0043(15) 0.0018(15)
C(50) 0.0129(19) 0.015(2) 0.0212(19) 0.0034(15) 0.0014(14) 0.0004(14)
C(51) 0.0138(19) 0.0107(19) 0.0208(19) -0.0004(15) 0.0050(15) 0.0007(14)
C(52) 0.018(2) 0.023(2) 0.021(2) -0.0026(17) 0.0029(16) -0.0012(16)
C(53) 0.021(2) 0.026(2) 0.027(2) -0.0070(19) 0.0026(17) -0.0005(18)
C(54) 0.014(2) 0.028(2) 0.029(2) -0.0002(18) 0.0007(17) -0.0033(18)
C(55) 0.022(2) 0.0118(18) 0.022(2) -0.0014(16) -0.0034(16) -0.0001(15)
C(56) 0.018(2) 0.015(2) 0.0169(18) -0.0008(16) 0.0000(15) 0.0043(15)
C(57) 0.022(2) 0.016(2) 0.0186(19) 0.0028(16) -0.0025(16) 0.0006(15)
C(58) 0.025(2) 0.019(2) 0.0187(19) -0.0081(18) -0.0069(17) 0.0017(15)
C(59) 0.0091(19) 0.027(2) 0.029(2) 0.0012(17) -0.0042(16) 0.0039(17)
C(60) 0.020(2) 0.0193(19) 0.025(2) 0.0035(17) -0.0021(18) 0.0004(16)
C(61) 0.013(2) 0.0176(19) 0.0196(19) -0.0027(16) -0.0016(15) 0.0005(14)
C(62) 0.022(2) 0.019(2) 0.0187(19) -0.0004(17) 0.0015(16) -0.0007(15)
C(63) 0.022(2) 0.018(2) 0.030(2) -0.0022(17) -0.0033(18) 0.0040(17)
C(64) 0.028(2) 0.031(2) 0.0196(19) -0.004(2) -0.0046(17) 0.0055(17)
C(65) 0.039(2) 0.030(2) 0.023(2) 0.001(2) 0.0027(19) -0.0034(17)
C(66) 0.034(2) 0.019(2) 0.0226(18) 0.000(2) 0.0000(17) -0.0027(16)
C(67) 0.0149(18) 0.0139(18) 0.0202(18) 0.0027(17) -0.0012(16) -0.0015(14)
C(68) 0.020(2) 0.018(2) 0.026(2) -0.0009(17) 0.0027(17) -0.0009(16)
C(69) 0.026(2) 0.021(2) 0.036(2) 0.0076(19) 0.0017(19) -0.0062(18)
C(70) 0.031(2) 0.012(2) 0.034(2) 0.0058(18) -0.0077(19) 0.0027(17)
C(71) 0.029(2) 0.017(2) 0.025(2) -0.0017(18) 0.0003(18) 0.0030(17)
C(72) 0.019(2) 0.019(2) 0.0172(19) -0.0011(17) -0.0019(16) 0.0006(15)
C(73) 0.021(2) 0.0131(18) 0.0200(19) 0.0012(16) -0.0004(17) 0.0027(14)
C(74) 0.020(2) 0.0117(19) 0.0204(19) -0.0013(16) 0.0003(16) -0.0029(15)
C(75) 0.017(2) 0.0158(19) 0.0180(18) 0.0022(16) 0.0011(15) 0.0043(14)
C(76) 0.028(2) 0.016(2) 0.026(2) -0.0012(19) 0.0053(19) 0.0007(15)
C(77) 0.027(2) 0.0097(19) 0.028(2) 0.0021(17) 0.0058(18) 0.0015(15)
C(78) 0.027(2) 0.0134(19) 0.026(2) 0.0008(17) 0.0047(17) -0.0030(15)
C(79) 0.018(2) 0.018(2) 0.0172(19) -0.0013(16) 0.0052(16) -0.0016(15)
C(80) 0.018(2) 0.015(2) 0.0186(19) 0.0034(16) 0.0007(16) -0.0001(15)
C(81) 0.024(2) 0.0125(19) 0.0200(19) -0.0022(16) 0.0052(16) -0.0032(15)
C(82) 0.023(2) 0.022(2) 0.028(2) -0.0024(18) 0.0115(18) -0.0012(17)
C(83) 0.036(2) 0.024(2) 0.035(2) 0.004(2) 0.015(2) -0.0096(18)
C(84) 0.034(2) 0.011(2) 0.031(2) -0.0012(18) 0.0091(19) -0.0037(17)
C(85) 0.016(2) 0.016(2) 0.0192(19) -0.0014(16) 0.0053(15) -0.0041(15)
C(86) 0.023(2) 0.021(2) 0.022(2) 0.0008(17) -0.0021(17) 0.0025(16)
C(87) 0.025(2) 0.031(2) 0.025(2) 0.0049(19) -0.0004(18) 0.0031(18)
C(88) 0.021(2) 0.040(2) 0.024(2) -0.005(2) -0.0045(18) -0.0024(19)
C(89) 0.023(2) 0.026(2) 0.026(2) -0.0064(18) 0.0042(17) -0.0039(18)
C(90) 0.019(2) 0.019(2) 0.0228(19) 0.0008(17) 0.0045(16) 0.0023(16)
C(91) 0.022(2) 0.0101(19) 0.023(2) 0.0014(16) 0.0047(16) 0.0028(15)
C(92) 0.022(2) 0.018(2) 0.023(2) -0.0022(18) 0.0015(17) -0.0023(16)
C(93) 0.029(2) 0.022(2) 0.030(2) -0.0062(19) 0.0070(19) 0.0013(18)
C(94) 0.038(2) 0.022(2) 0.021(2) -0.000(2) 0.007(2) 0.0025(16)
C(95) 0.028(2) 0.026(2) 0.021(2) -0.0018(19) -0.0028(18) 0.0007(17)
C(96) 0.022(2) 0.021(2) 0.021(2) -0.0001(17) 0.0017(16) 0.0032(16)
C(97) 0.040(3) 0.038(3) 0.042(2) -0.010(2) -0.003(2) -0.014(2)
C(98) 0.045(3) 0.032(2) 0.044(3) -0.002(2) -0.007(2) -0.002(2)
C(99) 0.048(3) 0.038(3) 0.057(3) 0.009(2) -0.021(2) 0.001(2)
C(100) 0.056(3) 0.037(2) 0.039(2) 0.007(2) -0.001(2) 0.005(2)
C(101) 0.062(3) 0.034(2) 0.034(2) 0.004(2) 0.008(2) 0.002(2)
C(102) 0.055(3) 0.073(4) 0.034(2) 0.007(3) -0.001(2) -0.012(2)
C(103) 0.063(4) 0.057(4) 0.063(4) 0.014(3) 0.007(3) -0.000(3)
C(104) 0.114(7) 0.087(5) 0.079(5) 0.043(5) -0.024(4) -0.043(4)
C(105) 0.085(5) 0.124(7) 0.066(4) 0.036(5) 0.005(4) -0.029(4)
C(106) 0.042(3) 0.022(2) 0.055(3) 0.009(2) -0.008(2) 0.003(2)
C(107) 0.045(3) 0.049(3) 0.045(3) 0.001(2) -0.001(2) 0.002(2)
C(108) 0.053(3) 0.040(3) 0.063(3) 0.007(3) -0.002(3) 0.008(2)
C(109) 0.063(4) 0.040(3) 0.043(3) -0.015(3) 0.007(3) -0.000(2)
C(110) 0.061(4) 0.065(4) 0.047(3) -0.016(3) 0.011(3) -0.022(2)
C(111) 0.066(4) 0.082(4) 0.039(3) 0.002(3) -0.000(3) -0.015(3)
C(112) 0.025(2) 0.040(3) 0.043(2) 0.001(2) -0.003(2) -0.009(2)
C(113) 0.033(2) 0.036(2) 0.052(3) -0.003(2) 0.003(2) -0.005(2)
C(114) 0.055(3) 0.044(3) 0.043(3) 0.001(2) 0.006(2) -0.016(2)

loop_
_atom_type_symbol
_atom_type_description
_atom_type_scat_dispersion_real
_atom_type_scat_dispersion_imag
_atom_type_scat_source
C C 0.003 0.002
;
International Tables for Crystallography
(1992, Vol. C, Tables 4.2.6.8 and 6.1.1.4)
;
H H 0.000 0.000
;
International Tables for Crystallography
(1992, Vol. C, Table 6.1.1.4)
;
F F 0.017 0.010
;
International Tables for Crystallography
(1992, Vol. C, Tables 4.2.6.8 and 6.1.1.4)
;
Gd Gd -0.165 3.904
;
International Tables for Crystallography
(1992, Vol. C, Tables 4.2.6.8 and 6.1.1.4)
;
N N 0.006 0.003
;
International Tables for Crystallography
(1992, Vol. C, Tables 4.2.6.8 and 6.1.1.4)
;
O O 0.011 0.006
;
International Tables for Crystallography
(1992, Vol. C, Tables 4.2.6.8 and 6.1.1.4)
;
P P 0.102 0.094
;
International Tables for Crystallography
(1992, Vol. C, Tables 4.2.6.8 and 6.1.1.4)
;

loop_
_geom_angle_atom_site_label_1
_geom_angle_atom_site_label_2
_geom_angle_atom_site_label_3
_geom_angle
_geom_angle_publ_flag
Gd(2) Gd(1) Gd(3) 58.76(1) yes
Gd(2) Gd(1) O(1) 41.24(5) yes
Gd(2) Gd(1) O(2) 42.26(6) yes
Gd(2) Gd(1) O(3) 108.71(5) yes
Gd(2) Gd(1) O(4) 41.58(6) yes
Gd(2) Gd(1) O(5) 105.13(6) yes
Gd(2) Gd(1) O(11) 163.66(5) yes
Gd(2) Gd(1) O(12) 99.20(6) yes
Gd(2) Gd(1) O(13) 113.15(6) yes
Gd(3) Gd(1) O(1) 43.05(5) yes
Gd(3) Gd(1) O(2) 40.11(5) yes
Gd(3) Gd(1) O(3) 166.53(5) yes
Gd(3) Gd(1) O(4) 100.00(6) yes
Gd(3) Gd(1) O(5) 109.38(6) yes
Gd(3) Gd(1) O(11) 105.45(5) yes
Gd(3) Gd(1) O(12) 41.04(6) yes
Gd(3) Gd(1) O(13) 104.86(6) yes
O(1) Gd(1) O(2) 61.98(8) yes
O(1) Gd(1) O(3) 124.72(8) yes
O(1) Gd(1) O(4) 75.45(8) yes
O(1) Gd(1) O(5) 78.21(9) yes
O(1) Gd(1) O(11) 130.91(7) yes
O(1) Gd(1) O(12) 70.36(8) yes
O(1) Gd(1) O(13) 143.30(8) yes
O(2) Gd(1) O(3) 134.68(7) yes
O(2) Gd(1) O(4) 72.04(8) yes
O(2) Gd(1) O(5) 140.16(9) yes
O(2) Gd(1) O(11) 123.39(8) yes
O(2) Gd(1) O(12) 75.24(8) yes
O(2) Gd(1) O(13) 81.74(9) yes
O(3) Gd(1) O(4) 68.23(8) yes
O(3) Gd(1) O(5) 67.35(8) yes
O(3) Gd(1) O(11) 87.37(7) yes
O(3) Gd(1) O(12) 149.38(8) yes
O(3) Gd(1) O(13) 84.19(8) yes
O(4) Gd(1) O(5) 97.62(9) yes
O(4) Gd(1) O(11) 152.63(7) yes
O(4) Gd(1) O(12) 140.77(9) yes
O(4) Gd(1) O(13) 99.63(9) yes
O(5) Gd(1) O(11) 83.39(8) yes
O(5) Gd(1) O(12) 93.76(9) yes
O(5) Gd(1) O(13) 138.02(9) yes
O(11) Gd(1) O(12) 65.90(8) yes
O(11) Gd(1) O(13) 64.39(8) yes
O(12) Gd(1) O(13) 96.47(9) yes
Gd(1) Gd(2) Gd(3) 60.74(1) yes
Gd(1) Gd(2) O(1) 41.87(6) yes
Gd(1) Gd(2) O(2) 40.96(6) yes
Gd(1) Gd(2) O(4) 40.76(5) yes
Gd(1) Gd(2) O(6) 117.75(6) yes
Gd(1) Gd(2) O(7) 162.24(5) yes
Gd(1) Gd(2) O(8) 100.64(5) yes
Gd(1) Gd(2) O(9) 100.77(6) yes
Gd(1) Gd(2) O(17) 113.38(6) yes
Gd(3) Gd(2) O(1) 44.27(5) yes
Gd(3) Gd(2) O(2) 41.58(5) yes
Gd(3) Gd(2) O(4) 101.16(6) yes
Gd(3) Gd(2) O(6) 165.24(6) yes
Gd(3) Gd(2) O(7) 109.67(5) yes
Gd(3) Gd(2) O(8) 41.83(5) yes
Gd(3) Gd(2) O(9) 109.96(5) yes
Gd(3) Gd(2) O(17) 83.91(5) yes
O(1) Gd(2) O(2) 61.53(8) yes
O(1) Gd(2) O(4) 75.29(8) yes
O(1) Gd(2) O(6) 145.51(8) yes
O(1) Gd(2) O(7) 120.51(8) yes
O(1) Gd(2) O(8) 68.47(8) yes
O(1) Gd(2) O(9) 75.84(8) yes
O(1) Gd(2) O(17) 127.52(8) yes
O(2) Gd(2) O(4) 70.32(8) yes
O(2) Gd(2) O(6) 126.49(8) yes
O(2) Gd(2) O(7) 141.82(8) yes
O(2) Gd(2) O(8) 80.35(8) yes
O(2) Gd(2) O(9) 136.63(8) yes
O(2) Gd(2) O(17) 74.48(8) yes
O(4) Gd(2) O(6) 77.37(8) yes
O(4) Gd(2) O(7) 147.30(8) yes
O(4) Gd(2) O(8) 141.18(8) yes
O(4) Gd(2) O(9) 92.49(8) yes
O(4) Gd(2) O(17) 116.36(8) yes
O(6) Gd(2) O(7) 75.51(8) yes
O(6) Gd(2) O(8) 141.45(8) yes
O(6) Gd(2) O(9) 84.81(8) yes
O(6) Gd(2) O(17) 83.68(8) yes
O(7) Gd(2) O(8) 67.89(7) yes
O(7) Gd(2) O(9) 67.26(8) yes
O(7) Gd(2) O(17) 78.38(8) yes
O(8) Gd(2) O(9) 91.80(8) yes
O(8) Gd(2) O(17) 77.66(8) yes
O(9) Gd(2) O(17) 145.50(8) yes
Gd(1) Gd(3) Gd(2) 60.49(1) yes
Gd(1) Gd(3) O(1) 41.92(6) yes
Gd(1) Gd(3) O(2) 40.52(6) yes
Gd(1) Gd(3) O(8) 101.35(5) yes
Gd(1) Gd(3) O(10) 177.41(6) yes
Gd(1) Gd(3) O(12) 39.15(5) yes
Gd(1) Gd(3) O(14) 102.48(5) yes
Gd(1) Gd(3) O(16) 106.98(6) yes
Gd(1) Gd(3) O(18) 99.29(6) yes
Gd(2) Gd(3) O(1) 42.43(5) yes
Gd(2) Gd(3) O(2) 43.37(6) yes
Gd(2) Gd(3) O(8) 42.83(5) yes
Gd(2) Gd(3) O(10) 118.20(6) yes
Gd(2) Gd(3) O(12) 99.06(5) yes
Gd(2) Gd(3) O(14) 126.44(5) yes
Gd(2) Gd(3) O(16) 76.25(5) yes
Gd(2) Gd(3) O(18) 134.38(6) yes
O(1) Gd(3) O(2) 61.47(8) yes
O(1) Gd(3) O(8) 67.85(8) yes
O(1) Gd(3) O(10) 135.53(8) yes
O(1) Gd(3) O(12) 68.01(8) yes
O(1) Gd(3) O(14) 89.38(8) yes
O(1) Gd(3) O(16) 117.83(8) yes
O(1) Gd(3) O(18) 140.83(9) yes
O(2) Gd(3) O(8) 82.99(8) yes
O(2) Gd(3) O(10) 140.38(8) yes
O(2) Gd(3) O(12) 73.91(8) yes
O(2) Gd(3) O(14) 142.88(8) yes
O(2) Gd(3) O(16) 67.20(8) yes
O(2) Gd(3) O(18) 93.69(9) yes
O(8) Gd(3) O(10) 76.89(8) yes
O(8) Gd(3) O(12) 135.77(8) yes
O(8) Gd(3) O(14) 108.13(8) yes
O(8) Gd(3) O(16) 73.54(8) yes
O(8) Gd(3) O(18) 143.34(8) yes
O(10) Gd(3) O(12) 141.61(8) yes
O(10) Gd(3) O(14) 76.43(8) yes
O(10) Gd(3) O(16) 74.45(8) yes
O(10) Gd(3) O(18) 83.19(9) yes
O(12) Gd(3) O(14) 73.96(8) yes
O(12) Gd(3) O(16) 126.92(8) yes
O(12) Gd(3) O(18) 76.48(8) yes
O(14) Gd(3) O(16) 149.57(8) yes
O(14) Gd(3) O(18) 96.44(8) yes
O(16) Gd(3) O(18) 71.61(8) yes
O(6) P(1) C(3) 111.68(15) yes
O(6) P(1) C(13) 109.76(16) yes
O(6) P(1) C(19) 108.72(16) yes
C(3) P(1) C(13) 108.63(18) yes
C(3) P(1) C(19) 110.01(17) yes
C(13) P(1) C(19) 107.97(17) yes
O(10) P(2) C(27) 113.42(15) yes
O(10) P(2) C(37) 110.71(15) yes
O(10) P(2) C(43) 108.52(15) yes
C(27) P(2) C(37) 110.00(17) yes
C(27) P(2) C(43) 106.17(16) yes
C(37) P(2) C(43) 107.76(17) yes
O(14) P(3) C(51) 111.16(15) yes
O(14) P(3) C(61) 109.44(16) yes
O(14) P(3) C(67) 110.38(16) yes
C(51) P(3) C(61) 107.23(17) yes
C(51) P(3) C(67) 107.88(17) yes
C(61) P(3) C(67) 110.72(16) yes
O(18) P(4) C(75) 112.47(16) yes
O(18) P(4) C(85) 109.59(17) yes
O(18) P(4) C(91) 109.54(17) yes
C(75) P(4) C(85) 107.86(17) yes
C(75) P(4) C(91) 108.05(17) yes
C(85) P(4) C(91) 109.27(18) yes
Gd(1) O(1) Gd(2) 96.90(8) yes
Gd(1) O(1) Gd(3) 95.04(9) yes
Gd(2) O(1) Gd(3) 93.30(8) yes
Gd(1) O(2) Gd(2) 96.78(9) yes
Gd(1) O(2) Gd(3) 99.37(9) yes
Gd(2) O(2) Gd(3) 95.05(8) yes
Gd(1) O(3) C(1) 108.68(19) yes
Gd(1) O(3) C(7) 103.89(19) yes
C(1) O(3) C(7) 111.4(2) yes
Gd(1) O(4) Gd(2) 97.66(8) yes
Gd(1) O(4) C(2) 120.0(2) yes
Gd(2) O(4) C(2) 141.7(2) yes
Gd(1) O(5) C(8) 113.5(2) yes
Gd(2) O(6) P(1) 134.59(14) yes
Gd(2) O(7) C(25) 112.13(18) yes
Gd(2) O(7) C(31) 105.04(19) yes
C(25) O(7) C(31) 113.1(2) yes
Gd(2) O(8) Gd(3) 95.34(8) yes
Gd(2) O(8) C(26) 116.55(19) yes
Gd(3) O(8) C(26) 140.3(2) yes
Gd(2) O(9) C(32) 113.5(2) yes
Gd(3) O(10) P(2) 138.80(14) yes
Gd(1) O(11) C(49) 108.13(19) yes
Gd(1) O(11) C(55) 107.4(2) yes
C(49) O(11) C(55) 113.9(2) yes
Gd(1) O(12) Gd(3) 99.81(9) yes
Gd(1) O(12) C(50) 117.6(2) yes
Gd(3) O(12) C(50) 141.3(2) yes
Gd(1) O(13) C(56) 121.7(2) yes
Gd(3) O(14) P(3) 133.55(14) yes
C(73) O(15) C(79) 116.9(2) yes
Gd(3) O(16) C(74) 133.4(2) yes
Gd(2) O(17) C(80) 142.9(2) yes
Gd(3) O(18) P(4) 143.16(16) yes
O(3) C(1) C(2) 106.6(2) yes
O(3) C(1) C(6) 110.6(3) yes
C(2) C(1) C(6) 112.6(3) yes
O(4) C(2) C(1) 110.5(2) yes
O(4) C(2) C(3) 112.5(2) yes
C(1) C(2) C(3) 108.3(3) yes
P(1) C(3) C(2) 112.7(2) yes
P(1) C(3) C(4) 112.5(2) yes
C(2) C(3) C(4) 110.9(3) yes
C(3) C(4) C(5) 110.8(3) yes
C(4) C(5) C(6) 110.8(3) yes
C(1) C(6) C(5) 109.6(3) yes
O(3) C(7) C(8) 116.3(3) yes
O(3) C(7) C(12) 120.8(3) yes
C(8) C(7) C(12) 122.9(3) yes
O(5) C(8) C(7) 120.4(3) yes
O(5) C(8) C(9) 123.2(3) yes
C(7) C(8) C(9) 116.5(3) yes
C(8) C(9) C(10) 119.7(3) yes
F(1) C(10) C(9) 118.7(3) yes
F(1) C(10) C(11) 119.5(3) yes
C(9) C(10) C(11) 121.8(3) yes
F(2) C(11) C(10) 119.2(3) yes
F(2) C(11) C(12) 120.2(3) yes
C(10) C(11) C(12) 120.6(3) yes
C(7) C(12) C(11) 118.4(3) yes
P(1) C(13) C(14) 119.6(3) yes
P(1) C(13) C(18) 120.8(2) yes
C(14) C(13) C(18) 119.0(3) yes
C(13) C(14) C(15) 119.6(4) yes
C(14) C(15) C(16) 120.5(4) yes
C(15) C(16) C(17) 119.7(4) yes
C(16) C(17) C(18) 119.9(4) yes
C(13) C(18) C(17) 121.3(3) yes
P(1) C(19) C(20) 118.1(2) yes
P(1) C(19) C(24) 123.1(3) yes
C(20) C(19) C(24) 118.6(3) yes
C(19) C(20) C(21) 120.6(3) yes
C(20) C(21) C(22) 119.5(3) yes
C(21) C(22) C(23) 120.3(4) yes
C(22) C(23) C(24) 120.4(3) yes
C(19) C(24) C(23) 120.4(3) yes
O(7) C(25) C(26) 107.2(2) yes
O(7) C(25) C(30) 110.3(2) yes
C(26) C(25) C(30) 113.4(3) yes
O(8) C(26) C(25) 109.8(2) yes
O(8) C(26) C(27) 112.1(2) yes
C(25) C(26) C(27) 106.8(2) yes
P(2) C(27) C(26) 116.2(2) yes
P(2) C(27) C(28) 111.0(2) yes
C(26) C(27) C(28) 112.5(2) yes
C(27) C(28) C(29) 111.4(3) yes
C(28) C(29) C(30) 111.0(3) yes
C(25) C(30) C(29) 109.1(3) yes
O(7) C(31) C(32) 116.2(3) yes
O(7) C(31) C(36) 120.8(3) yes
C(32) C(31) C(36) 122.9(3) yes
O(9) C(32) C(31) 121.1(3) yes
O(9) C(32) C(33) 122.3(3) yes
C(31) C(32) C(33) 116.5(3) yes
C(32) C(33) C(34) 120.2(3) yes
F(3) C(34) C(33) 119.7(3) yes
F(3) C(34) C(35) 119.2(3) yes
C(33) C(34) C(35) 121.1(3) yes
F(4) C(35) C(34) 118.8(3) yes
F(4) C(35) C(36) 120.0(3) yes
C(34) C(35) C(36) 121.2(3) yes
C(31) C(36) C(35) 118.0(3) yes
P(2) C(37) C(38) 119.1(2) yes
P(2) C(37) C(42) 121.3(2) yes
C(38) C(37) C(42) 119.3(3) yes
C(37) C(38) C(39) 120.0(3) yes
C(38) C(39) C(40) 120.2(3) yes
C(39) C(40) C(41) 119.8(3) yes
C(40) C(41) C(42) 120.4(3) yes
C(37) C(42) C(41) 120.3(3) yes
P(2) C(43) C(44) 124.3(2) yes
P(2) C(43) C(48) 116.0(2) yes
C(44) C(43) C(48) 119.7(3) yes
C(43) C(44) C(45) 119.9(3) yes
C(44) C(45) C(46) 120.2(3) yes
C(45) C(46) C(47) 120.3(3) yes
C(46) C(47) C(48) 120.1(3) yes
C(43) C(48) C(47) 119.7(3) yes
O(11) C(49) C(50) 103.3(2) yes
O(11) C(49) C(54) 112.4(3) yes
C(50) C(49) C(54) 114.1(3) yes
O(12) C(50) C(49) 109.2(2) yes
O(12) C(50) C(51) 111.4(2) yes
C(49) C(50) C(51) 112.6(3) yes
P(3) C(51) C(50) 108.3(2) yes
P(3) C(51) C(52) 114.2(2) yes
C(50) C(51) C(52) 112.2(3) yes
C(51) C(52) C(53) 109.6(3) yes
C(52) C(53) C(54) 110.3(3) yes
C(49) C(54) C(53) 109.8(3) yes
O(11) C(55) C(56) 117.0(3) yes
O(11) C(55) C(60) 119.6(3) yes
C(56) C(55) C(60) 123.3(3) yes
O(13) C(56) C(55) 120.8(3) yes
O(13) C(56) C(57) 122.5(3) yes
C(55) C(56) C(57) 116.7(3) yes
C(56) C(57) C(58) 119.4(3) yes
F(5) C(58) C(57) 118.4(3) yes
F(5) C(58) C(59) 119.7(3) yes
C(57) C(58) C(59) 121.9(3) yes
F(6) C(59) C(58) 119.3(3) yes
F(6) C(59) C(60) 119.8(3) yes
C(58) C(59) C(60) 121.0(3) yes
C(55) C(60) C(59) 117.5(3) yes
P(3) C(61) C(62) 117.0(2) yes
P(3) C(61) C(66) 124.2(2) yes
C(62) C(61) C(66) 118.7(3) yes
C(61) C(62) C(63) 121.3(3) yes
C(62) C(63) C(64) 119.9(3) yes
C(63) C(64) C(65) 119.5(3) yes
C(64) C(65) C(66) 121.1(3) yes
C(61) C(66) C(65) 119.6(3) yes
P(3) C(67) C(68) 124.2(2) yes
P(3) C(67) C(72) 116.6(2) yes
C(68) C(67) C(72) 119.1(3) yes
C(67) C(68) C(69) 119.7(3) yes
C(68) C(69) C(70) 120.8(3) yes
C(69) C(70) C(71) 119.8(3) yes
C(70) C(71) C(72) 119.5(3) yes
C(67) C(72) C(71) 121.0(3) yes
O(15) C(73) C(74) 105.6(2) yes
O(15) C(73) C(78) 109.8(2) yes
C(74) C(73) C(78) 113.7(3) yes
O(16) C(74) C(73) 108.2(3) yes
O(16) C(74) C(75) 106.9(2) yes
C(73) C(74) C(75) 114.3(3) yes
P(4) C(75) C(74) 109.6(2) yes
P(4) C(75) C(76) 111.2(2) yes
C(74) C(75) C(76) 112.5(2) yes
C(75) C(76) C(77) 111.8(3) yes
C(76) C(77) C(78) 109.7(3) yes
C(73) C(78) C(77) 111.1(3) yes
O(15) C(79) C(80) 118.2(3) yes
O(15) C(79) C(84) 120.3(3) yes
C(80) C(79) C(84) 121.1(3) yes
O(17) C(80) C(79) 120.9(3) yes
O(17) C(80) C(81) 122.1(3) yes
C(79) C(80) C(81) 117.0(3) yes
C(80) C(81) C(82) 120.6(3) yes
F(7) C(82) C(81) 120.2(3) yes
F(7) C(82) C(83) 118.6(3) yes
C(81) C(82) C(83) 121.2(4) yes
F(8) C(83) C(82) 119.4(4) yes
F(8) C(83) C(84) 120.3(3) yes
C(82) C(83) C(84) 120.3(4) yes
C(79) C(84) C(83) 119.7(3) yes
P(4) C(85) C(86) 118.0(2) yes
P(4) C(85) C(90) 123.6(2) yes
C(86) C(85) C(90) 118.3(3) yes
C(85) C(86) C(87) 120.3(3) yes
C(86) C(87) C(88) 120.8(4) yes
C(87) C(88) C(89) 119.5(4) yes
C(88) C(89) C(90) 120.5(4) yes
C(85) C(90) C(89) 120.6(3) yes
P(4) C(91) C(92) 122.2(3) yes
P(4) C(91) C(96) 117.8(2) yes
C(92) C(91) C(96) 119.2(3) yes
C(91) C(92) C(93) 120.2(3) yes
C(92) C(93) C(94) 119.8(4) yes
C(93) C(94) C(95) 120.7(3) yes
C(94) C(95) C(96) 119.9(3) yes
C(91) C(96) C(95) 120.2(3) yes
N(1) C(97) C(98) 178.5(5) yes
C(97) C(98) C(99) 111.6(4) yes
N(2) C(100) C(101) 179.6(6) yes
C(100) C(101) C(102) 112.2(4) yes
N(3) C(103) C(104) 177.2(7) yes
C(103) C(104) C(105) 113.3(6) yes
N(4) C(106) C(107) 179.5(5) yes
C(106) C(107) C(108) 113.1(4) yes
N(5) C(109) C(110) 178.5(6) yes
C(109) C(110) C(111) 111.4(5) yes
N(6) C(112) C(113) 178.2(5) yes
C(112) C(113) C(114) 111.2(4) yes
Gd(1) O(1) H(115) 116(3) no
Gd(2) O(1) H(115) 117(3) no
Gd(3) O(1) H(115) 132(2) no
Gd(1) O(2) H(116) 113(3) no
Gd(2) O(2) H(116) 129(3) no
Gd(3) O(2) H(116) 119(3) no
Gd(3) O(16) H(117) 93(3) no
C(74) O(16) H(117) 113(3) no
O(3) C(1) H(1) 109.0 no
C(2) C(1) H(1) 109.0 no
C(6) C(1) H(1) 109.0 no
O(4) C(2) H(2) 108.5 no
C(1) C(2) H(2) 108.5 no
C(3) C(2) H(2) 108.5 no
P(1) C(3) H(3) 106.8 no
C(2) C(3) H(3) 106.8 no
C(4) C(3) H(3) 106.8 no
C(3) C(4) H(4) 109.5 no
C(3) C(4) H(5) 109.5 no
C(5) C(4) H(4) 109.5 no
C(5) C(4) H(5) 109.5 no
H(4) C(4) H(5) 108.1 no
C(4) C(5) H(6) 109.5 no
C(4) C(5) H(7) 109.5 no
C(6) C(5) H(6) 109.5 no
C(6) C(5) H(7) 109.5 no
H(6) C(5) H(7) 108.1 no
C(1) C(6) H(8) 109.7 no
C(1) C(6) H(9) 109.8 no
C(5) C(6) H(8) 109.8 no
C(5) C(6) H(9) 109.8 no
H(8) C(6) H(9) 108.2 no
C(8) C(9) H(10) 120.2 no
C(10) C(9) H(10) 120.2 no
C(7) C(12) H(11) 120.8 no
C(11) C(12) H(11) 120.8 no
C(13) C(14) H(12) 120.2 no
C(15) C(14) H(12) 120.2 no
C(14) C(15) H(13) 119.7 no
C(16) C(15) H(13) 119.7 no
C(15) C(16) H(14) 120.2 no
C(17) C(16) H(14) 120.2 no
C(16) C(17) H(15) 120.0 no
C(18) C(17) H(15) 120.0 no
C(13) C(18) H(16) 119.4 no
C(17) C(18) H(16) 119.4 no
C(19) C(20) H(17) 119.7 no
C(21) C(20) H(17) 119.7 no
C(20) C(21) H(18) 120.2 no
C(22) C(21) H(18) 120.2 no
C(21) C(22) H(19) 119.8 no
C(23) C(22) H(19) 119.8 no
C(22) C(23) H(20) 119.8 no
C(24) C(23) H(20) 119.8 no
C(19) C(24) H(21) 119.8 no
C(23) C(24) H(21) 119.8 no
O(7) C(25) H(22) 108.6 no
C(26) C(25) H(22) 108.6 no
C(30) C(25) H(22) 108.6 no
O(8) C(26) H(23) 109.4 no
C(25) C(26) H(23) 109.4 no
C(27) C(26) H(23) 109.4 no
P(2) C(27) H(24) 105.3 no
C(26) C(27) H(24) 105.3 no
C(28) C(27) H(24) 105.3 no
C(27) C(28) H(25) 109.4 no
C(27) C(28) H(26) 109.3 no
C(29) C(28) H(25) 109.3 no
C(29) C(28) H(26) 109.3 no
H(25) C(28) H(26) 108.0 no
C(28) C(29) H(27) 109.4 no
C(28) C(29) H(28) 109.4 no
C(30) C(29) H(27) 109.4 no
C(30) C(29) H(28) 109.4 no
H(27) C(29) H(28) 108.0 no
C(25) C(30) H(29) 109.9 no
C(25) C(30) H(30) 109.8 no
C(29) C(30) H(29) 109.9 no
C(29) C(30) H(30) 109.9 no
H(29) C(30) H(30) 108.3 no
C(32) C(33) H(31) 119.9 no
C(34) C(33) H(31) 119.9 no
C(31) C(36) H(32) 121.0 no
C(35) C(36) H(32) 121.0 no
C(37) C(38) H(33) 120.0 no
C(39) C(38) H(33) 120.0 no
C(38) C(39) H(34) 119.9 no
C(40) C(39) H(34) 119.9 no
C(39) C(40) H(35) 120.1 no
C(41) C(40) H(35) 120.1 no
C(40) C(41) H(36) 119.8 no
C(42) C(41) H(36) 119.8 no
C(37) C(42) H(37) 119.9 no
C(41) C(42) H(37) 119.9 no
C(43) C(44) H(38) 120.0 no
C(45) C(44) H(38) 120.1 no
C(44) C(45) H(39) 119.9 no
C(46) C(45) H(39) 119.9 no
C(45) C(46) H(40) 119.9 no
C(47) C(46) H(40) 119.9 no
C(46) C(47) H(41) 120.0 no
C(48) C(47) H(41) 119.9 no
C(43) C(48) H(42) 120.1 no
C(47) C(48) H(42) 120.1 no
O(11) C(49) H(43) 108.9 no
C(50) C(49) H(43) 108.9 no
C(54) C(49) H(43) 108.9 no
O(12) C(50) H(44) 107.8 no
C(49) C(50) H(44) 107.8 no
C(51) C(50) H(44) 107.8 no
P(3) C(51) H(45) 107.3 no
C(50) C(51) H(45) 107.3 no
C(52) C(51) H(45) 107.3 no
C(51) C(52) H(46) 109.8 no
C(51) C(52) H(47) 109.7 no
C(53) C(52) H(46) 109.7 no
C(53) C(52) H(47) 109.7 no
H(46) C(52) H(47) 108.2 no
C(52) C(53) H(48) 109.6 no
C(52) C(53) H(49) 109.6 no
C(54) C(53) H(48) 109.6 no
C(54) C(53) H(49) 109.6 no
H(48) C(53) H(49) 108.1 no
C(49) C(54) H(50) 109.7 no
C(49) C(54) H(51) 109.7 no
C(53) C(54) H(50) 109.7 no
C(53) C(54) H(51) 109.7 no
H(50) C(54) H(51) 108.2 no
C(56) C(57) H(52) 120.3 no
C(58) C(57) H(52) 120.3 no
C(55) C(60) H(53) 121.2 no
C(59) C(60) H(53) 121.2 no
C(61) C(62) H(54) 119.4 no
C(63) C(62) H(54) 119.4 no
C(62) C(63) H(55) 120.1 no
C(64) C(63) H(55) 120.1 no
C(63) C(64) H(56) 120.3 no
C(65) C(64) H(56) 120.3 no
C(64) C(65) H(57) 119.4 no
C(66) C(65) H(57) 119.5 no
C(61) C(66) H(58) 120.2 no
C(65) C(66) H(58) 120.2 no
C(67) C(68) H(59) 120.1 no
C(69) C(68) H(59) 120.1 no
C(68) C(69) H(60) 119.6 no
C(70) C(69) H(60) 119.6 no
C(69) C(70) H(61) 120.1 no
C(71) C(70) H(61) 120.1 no
C(70) C(71) H(62) 120.3 no
C(72) C(71) H(62) 120.3 no
C(67) C(72) H(63) 119.5 no
C(71) C(72) H(63) 119.5 no
O(15) C(73) H(64) 109.2 no
C(74) C(73) H(64) 109.2 no
C(78) C(73) H(64) 109.2 no
O(16) C(74) H(65) 109.1 no
C(73) C(74) H(65) 109.1 no
C(75) C(74) H(65) 109.1 no
P(4) C(75) H(66) 107.8 no
C(74) C(75) H(66) 107.8 no
C(76) C(75) H(66) 107.8 no
C(75) C(76) H(67) 109.2 no
C(75) C(76) H(68) 109.3 no
C(77) C(76) H(67) 109.2 no
C(77) C(76) H(68) 109.3 no
H(67) C(76) H(68) 107.9 no
C(76) C(77) H(69) 109.7 no
C(76) C(77) H(70) 109.7 no
C(78) C(77) H(69) 109.7 no
C(78) C(77) H(70) 109.7 no
H(69) C(77) H(70) 108.2 no
C(73) C(78) H(71) 109.4 no
C(73) C(78) H(72) 109.4 no
C(77) C(78) H(71) 109.4 no
C(77) C(78) H(72) 109.4 no
H(71) C(78) H(72) 108.0 no
C(80) C(81) H(73) 119.7 no
C(82) C(81) H(73) 119.7 no
C(79) C(84) H(74) 120.2 no
C(83) C(84) H(74) 120.2 no
C(85) C(86) H(75) 119.8 no
C(87) C(86) H(75) 119.9 no
C(86) C(87) H(76) 119.6 no
C(88) C(87) H(76) 119.6 no
C(87) C(88) H(77) 120.3 no
C(89) C(88) H(77) 120.3 no
C(88) C(89) H(78) 119.8 no
C(90) C(89) H(78) 119.7 no
C(85) C(90) H(79) 119.7 no
C(89) C(90) H(79) 119.7 no
C(91) C(92) H(80) 119.9 no
C(93) C(92) H(80) 119.9 no
C(92) C(93) H(81) 120.1 no
C(94) C(93) H(81) 120.1 no
C(93) C(94) H(82) 119.7 no
C(95) C(94) H(82) 119.6 no
C(94) C(95) H(83) 120.0 no
C(96) C(95) H(83) 120.1 no
C(91) C(96) H(84) 119.9 no
C(95) C(96) H(84) 119.9 no
C(97) C(98) H(85) 109.3 no
C(97) C(98) H(86) 109.3 no
C(99) C(98) H(85) 109.3 no
C(99) C(98) H(86) 109.3 no
H(85) C(98) H(86) 108.0 no
C(98) C(99) H(87) 109.5 no
C(98) C(99) H(88) 109.5 no
C(98) C(99) H(89) 109.5 no
H(87) C(99) H(88) 109.5 no
H(87) C(99) H(89) 109.5 no
H(88) C(99) H(89) 109.4 no
C(100) C(101) H(90) 109.2 no
C(100) C(101) H(91) 109.2 no
C(102) C(101) H(90) 109.2 no
C(102) C(101) H(91) 109.2 no
H(90) C(101) H(91) 107.9 no
C(101) C(102) H(92) 109.5 no
C(101) C(102) H(93) 109.5 no
C(101) C(102) H(94) 109.5 no
H(92) C(102) H(93) 109.5 no
H(92) C(102) H(94) 109.5 no
H(93) C(102) H(94) 109.5 no
C(103) C(104) H(95) 108.9 no
C(103) C(104) H(96) 108.9 no
C(105) C(104) H(95) 108.9 no
C(105) C(104) H(96) 108.9 no
H(95) C(104) H(96) 107.7 no
C(104) C(105) H(97) 109.5 no
C(104) C(105) H(98) 109.5 no
C(104) C(105) H(99) 109.5 no
H(97) C(105) H(98) 109.5 no
H(97) C(105) H(99) 109.5 no
H(98) C(105) H(99) 109.5 no
C(106) C(107) H(100) 109.0 no
C(106) C(107) H(101) 108.9 no
C(108) C(107) H(100) 109.0 no
C(108) C(107) H(101) 109.0 no
H(100) C(107) H(101) 107.8 no
C(107) C(108) H(102) 109.5 no
C(107) C(108) H(103) 109.5 no
C(107) C(108) H(104) 109.5 no
H(102) C(108) H(103) 109.5 no
H(102) C(108) H(104) 109.5 no
H(103) C(108) H(104) 109.5 no
C(109) C(110) H(105) 109.4 no
C(109) C(110) H(106) 109.4 no
C(111) C(110) H(105) 109.3 no
C(111) C(110) H(106) 109.4 no
H(105) C(110) H(106) 108.0 no
C(110) C(111) H(107) 109.5 no
C(110) C(111) H(108) 109.5 no
C(110) C(111) H(109) 109.5 no
H(107) C(111) H(108) 109.5 no
H(107) C(111) H(109) 109.5 no
H(108) C(111) H(109) 109.5 no
C(112) C(113) H(110) 109.4 no
C(112) C(113) H(111) 109.4 no
C(114) C(113) H(110) 109.4 no
C(114) C(113) H(111) 109.4 no
H(110) C(113) H(111) 108.0 no
C(113) C(114) H(112) 109.5 no
C(113) C(114) H(113) 109.5 no
C(113) C(114) H(114) 109.5 no
H(112) C(114) H(113) 109.5 no
H(112) C(114) H(114) 109.5 no
H(113) C(114) H(114) 109.5 no

loop_
_geom_bond_atom_site_label_1
_geom_bond_atom_site_label_2
_geom_bond_distance
_geom_bond_publ_flag
Gd(1) Gd(2) 3.5601(2) yes
Gd(1) Gd(3) 3.56873(17) yes
Gd(1) O(1) 2.393(2) yes
Gd(1) O(2) 2.350(2) yes
Gd(1) O(3) 2.568(2) yes
Gd(1) O(4) 2.345(2) yes
Gd(1) O(5) 2.308(2) yes
Gd(1) O(11) 2.728(2) yes
Gd(1) O(12) 2.287(2) yes
Gd(1) O(13) 2.336(2) yes
Gd(2) Gd(3) 3.49751(14) yes
Gd(2) O(1) 2.364(2) yes
Gd(2) O(2) 2.411(2) yes
Gd(2) O(4) 2.384(2) yes
Gd(2) O(6) 2.312(2) yes
Gd(2) O(7) 2.572(2) yes
Gd(2) O(8) 2.388(2) yes
Gd(2) O(9) 2.331(2) yes
Gd(2) O(17) 2.350(2) yes
Gd(3) O(1) 2.445(2) yes
Gd(3) O(2) 2.330(2) yes
Gd(3) O(8) 2.343(2) yes
Gd(3) O(10) 2.344(2) yes
Gd(3) O(12) 2.378(2) yes
Gd(3) O(14) 2.368(2) yes
Gd(3) O(16) 2.610(2) yes
Gd(3) O(18) 2.333(2) yes
P(1) O(6) 1.509(2) yes
P(1) C(3) 1.826(3) yes
P(1) C(13) 1.801(4) yes
P(1) C(19) 1.795(3) yes
P(2) O(10) 1.503(2) yes
P(2) C(27) 1.830(3) yes
P(2) C(37) 1.808(3) yes
P(2) C(43) 1.808(3) yes
P(3) O(14) 1.514(2) yes
P(3) C(51) 1.824(3) yes
P(3) C(61) 1.801(3) yes
P(3) C(67) 1.803(3) yes
P(4) O(18) 1.509(2) yes
P(4) C(75) 1.821(3) yes
P(4) C(85) 1.794(4) yes
P(4) C(91) 1.794(4) yes
F(1) C(10) 1.360(4) yes
F(2) C(11) 1.375(4) yes
F(3) C(34) 1.354(4) yes
F(4) C(35) 1.366(4) yes
F(5) C(58) 1.365(4) yes
F(6) C(59) 1.380(4) yes
F(7) C(82) 1.363(4) yes
F(8) C(83) 1.372(5) yes
O(3) C(1) 1.478(4) yes
O(3) C(7) 1.417(4) yes
O(4) C(2) 1.412(4) yes
O(5) C(8) 1.319(4) yes
O(7) C(25) 1.474(4) yes
O(7) C(31) 1.415(4) yes
O(8) C(26) 1.402(4) yes
O(9) C(32) 1.318(4) yes
O(11) C(49) 1.480(4) yes
O(11) C(55) 1.406(4) yes
O(12) C(50) 1.391(4) yes
O(13) C(56) 1.319(4) yes
O(15) C(73) 1.452(4) yes
O(15) C(79) 1.384(4) yes
O(16) C(74) 1.436(4) yes
O(17) C(80) 1.325(4) yes
N(1) C(97) 1.148(7) yes
N(2) C(100) 1.134(6) yes
N(3) C(103) 1.164(8) yes
N(4) C(106) 1.145(7) yes
N(5) C(109) 1.137(7) yes
N(6) C(112) 1.139(6) yes
C(1) C(2) 1.526(5) yes
C(1) C(6) 1.518(5) yes
C(2) C(3) 1.543(5) yes
C(3) C(4) 1.548(5) yes
C(4) C(5) 1.529(5) yes
C(5) C(6) 1.530(5) yes
C(7) C(8) 1.413(5) yes
C(7) C(12) 1.382(5) yes
C(8) C(9) 1.413(5) yes
C(9) C(10) 1.377(6) yes
C(10) C(11) 1.374(6) yes
C(11) C(12) 1.368(5) yes
C(13) C(14) 1.396(5) yes
C(13) C(18) 1.385(6) yes
C(14) C(15) 1.400(6) yes
C(15) C(16) 1.380(6) yes
C(16) C(17) 1.388(6) yes
C(17) C(18) 1.379(6) yes
C(19) C(20) 1.394(5) yes
C(19) C(24) 1.402(5) yes
C(20) C(21) 1.393(5) yes
C(21) C(22) 1.390(5) yes
C(22) C(23) 1.373(6) yes
C(23) C(24) 1.382(6) yes
C(25) C(26) 1.536(5) yes
C(25) C(30) 1.519(5) yes
C(26) C(27) 1.562(5) yes
C(27) C(28) 1.549(5) yes
C(28) C(29) 1.536(5) yes
C(29) C(30) 1.538(5) yes
C(31) C(32) 1.414(5) yes
C(31) C(36) 1.384(5) yes
C(32) C(33) 1.421(5) yes
C(33) C(34) 1.373(5) yes
C(34) C(35) 1.380(5) yes
C(35) C(36) 1.379(5) yes
C(37) C(38) 1.401(5) yes
C(37) C(42) 1.393(5) yes
C(38) C(39) 1.395(5) yes
C(39) C(40) 1.384(5) yes
C(40) C(41) 1.389(5) yes
C(41) C(42) 1.387(5) yes
C(43) C(44) 1.401(5) yes
C(43) C(48) 1.395(5) yes
C(44) C(45) 1.390(5) yes
C(45) C(46) 1.384(5) yes
C(46) C(47) 1.387(5) yes
C(47) C(48) 1.397(5) yes
C(49) C(50) 1.521(5) yes
C(49) C(54) 1.518(5) yes
C(50) C(51) 1.544(5) yes
C(51) C(52) 1.537(5) yes
C(52) C(53) 1.530(5) yes
C(53) C(54) 1.539(5) yes
C(55) C(56) 1.403(5) yes
C(55) C(60) 1.384(5) yes
C(56) C(57) 1.415(5) yes
C(57) C(58) 1.383(5) yes
C(58) C(59) 1.360(5) yes
C(59) C(60) 1.384(5) yes
C(61) C(62) 1.392(5) yes
C(61) C(66) 1.403(5) yes
C(62) C(63) 1.382(5) yes
C(63) C(64) 1.389(5) yes
C(64) C(65) 1.385(6) yes
C(65) C(66) 1.389(5) yes
C(67) C(68) 1.403(5) yes
C(67) C(72) 1.390(5) yes
C(68) C(69) 1.394(5) yes
C(69) C(70) 1.390(6) yes
C(70) C(71) 1.391(5) yes
C(71) C(72) 1.402(5) yes
C(73) C(74) 1.534(5) yes
C(73) C(78) 1.522(5) yes
C(74) C(75) 1.544(5) yes
C(75) C(76) 1.553(5) yes
C(76) C(77) 1.514(6) yes
C(77) C(78) 1.511(5) yes
C(79) C(80) 1.425(5) yes
C(79) C(84) 1.384(5) yes
C(80) C(81) 1.406(5) yes
C(81) C(82) 1.366(5) yes
C(82) C(83) 1.382(6) yes
C(83) C(84) 1.370(6) yes
C(85) C(86) 1.400(5) yes
C(85) C(90) 1.411(5) yes
C(86) C(87) 1.390(5) yes
C(87) C(88) 1.387(6) yes
C(88) C(89) 1.386(6) yes
C(89) C(90) 1.385(5) yes
C(91) C(92) 1.392(5) yes
C(91) C(96) 1.402(5) yes
C(92) C(93) 1.399(5) yes
C(93) C(94) 1.378(6) yes
C(94) C(95) 1.384(6) yes
C(95) C(96) 1.390(5) yes
C(97) C(98) 1.459(7) yes
C(98) C(99) 1.535(7) yes
C(100) C(101) 1.455(6) yes
C(101) C(102) 1.544(8) yes
C(103) C(104) 1.448(10) yes
C(104) C(105) 1.553(10) yes
C(106) C(107) 1.471(7) yes
C(107) C(108) 1.527(8) yes
C(109) C(110) 1.467(7) yes
C(110) C(111) 1.521(8) yes
C(112) C(113) 1.474(7) yes
C(113) C(114) 1.513(7) yes
O(1) H(115) 0.76(4) no
O(2) H(116) 0.77(4) no
O(16) H(117) 0.79(4) no
C(1) H(1) 1.000 no
C(2) H(2) 1.000 no
C(3) H(3) 1.000 no
C(4) H(4) 0.990 no
C(4) H(5) 0.990 no
C(5) H(6) 0.990 no
C(5) H(7) 0.990 no
C(6) H(8) 0.990 no
C(6) H(9) 0.990 no
C(9) H(10) 0.950 no
C(12) H(11) 0.950 no
C(14) H(12) 0.950 no
C(15) H(13) 0.950 no
C(16) H(14) 0.950 no
C(17) H(15) 0.950 no
C(18) H(16) 0.950 no
C(20) H(17) 0.950 no
C(21) H(18) 0.950 no
C(22) H(19) 0.950 no
C(23) H(20) 0.950 no
C(24) H(21) 0.950 no
C(25) H(22) 1.000 no
C(26) H(23) 1.000 no
C(27) H(24) 1.000 no
C(28) H(25) 0.990 no
C(28) H(26) 0.990 no
C(29) H(27) 0.990 no
C(29) H(28) 0.990 no
C(30) H(29) 0.990 no
C(30) H(30) 0.990 no
C(33) H(31) 0.950 no
C(36) H(32) 0.950 no
C(38) H(33) 0.950 no
C(39) H(34) 0.950 no
C(40) H(35) 0.950 no
C(41) H(36) 0.950 no
C(42) H(37) 0.950 no
C(44) H(38) 0.950 no
C(45) H(39) 0.950 no
C(46) H(40) 0.950 no
C(47) H(41) 0.950 no
C(48) H(42) 0.950 no
C(49) H(43) 1.000 no
C(50) H(44) 1.000 no
C(51) H(45) 1.000 no
C(52) H(46) 0.990 no
C(52) H(47) 0.990 no
C(53) H(48) 0.990 no
C(53) H(49) 0.990 no
C(54) H(50) 0.990 no
C(54) H(51) 0.990 no
C(57) H(52) 0.950 no
C(60) H(53) 0.950 no
C(62) H(54) 0.950 no
C(63) H(55) 0.950 no
C(64) H(56) 0.950 no
C(65) H(57) 0.950 no
C(66) H(58) 0.950 no
C(68) H(59) 0.950 no
C(69) H(60) 0.950 no
C(70) H(61) 0.950 no
C(71) H(62) 0.950 no
C(72) H(63) 0.950 no
C(73) H(64) 1.000 no
C(74) H(65) 1.000 no
C(75) H(66) 1.000 no
C(76) H(67) 0.990 no
C(76) H(68) 0.990 no
C(77) H(69) 0.990 no
C(77) H(70) 0.990 no
C(78) H(71) 0.990 no
C(78) H(72) 0.990 no
C(81) H(73) 0.950 no
C(84) H(74) 0.950 no
C(86) H(75) 0.950 no
C(87) H(76) 0.950 no
C(88) H(77) 0.950 no
C(89) H(78) 0.950 no
C(90) H(79) 0.950 no
C(92) H(80) 0.950 no
C(93) H(81) 0.950 no
C(94) H(82) 0.950 no
C(95) H(83) 0.950 no
C(96) H(84) 0.950 no
C(98) H(85) 0.990 no
C(98) H(86) 0.990 no
C(99) H(87) 0.980 no
C(99) H(88) 0.980 no
C(99) H(89) 0.980 no
C(101) H(90) 0.990 no
C(101) H(91) 0.990 no
C(102) H(92) 0.980 no
C(102) H(93) 0.980 no
C(102) H(94) 0.980 no
C(104) H(95) 0.990 no
C(104) H(96) 0.990 no
C(105) H(97) 0.980 no
C(105) H(98) 0.980 no
C(105) H(99) 0.980 no
C(107) H(100) 0.990 no
C(107) H(101) 0.990 no
C(108) H(102) 0.980 no
C(108) H(103) 0.980 no
C(108) H(104) 0.980 no
C(110) H(105) 0.990 no
C(110) H(106) 0.990 no
C(111) H(107) 0.980 no
C(111) H(108) 0.980 no
C(111) H(109) 0.980 no
C(113) H(110) 0.990 no
C(113) H(111) 0.990 no
C(114) H(112) 0.980 no
C(114) H(113) 0.980 no
C(114) H(114) 0.980 no

loop_
_geom_contact_atom_site_label_1
_geom_contact_atom_site_label_2
_geom_contact_distance
_geom_contact_site_symmetry_2
F(1) C(62) 3.165(4) 65603
F(1) C(63) 3.088(4) 65603
F(1) C(93) 3.371(5) 65603
F(2) F(4) 3.039(3) 45501
F(2) C(22) 3.588(5) 46602
F(2) C(63) 3.206(4) 65603
F(2) C(64) 3.207(5) 65603
F(2) C(104) 3.382(8) 65603
F(2) C(105) 3.405(8) 65603
F(3) C(46) 3.449(4) 75603
F(3) C(63) 3.260(4) 75603
F(3) C(64) 3.271(4) 75603
F(3) C(102) 3.593(6) 67404
F(4) C(22) 3.098(4) 56602
F(4) C(23) 3.055(5) 56602
F(4) C(94) 3.526(4) 75603
F(5) F(7) 3.166(3) 45501
F(5) C(4) 3.202(4) 46602
F(5) C(24) 3.509(4) 46602
F(5) C(97) 3.373(5) 56404
F(5) C(98) 3.523(5) 56404
F(6) F(7) 3.216(3) 45501
F(6) C(36) 3.393(4) 45501
F(6) C(98) 3.240(5) 56404
F(7) C(4) 3.564(4) 56602
F(7) C(5) 3.408(4) 56602
F(8) N(2) 3.400(5) 66404
F(8) C(5) 3.572(4) 56602
F(8) C(100) 3.064(5) 66404
F(8) C(101) 3.231(5) 66404
O(1) O(19) 3.234(3) .
O(1) C(41) 3.541(4) 75603
O(2) O(20) 2.918(4) .
O(5) O(19) 2.788(4) .
O(8) C(41) 3.491(4) 75603
O(9) O(19) 2.834(3) .
O(9) C(41) 3.362(4) 75603
O(9) C(42) 3.485(4) 75603
O(13) O(20) 2.714(4) .
O(14) C(40) 3.316(4) 75603
O(15) O(20) 3.491(4) .
O(15) C(107) 3.418(5) 64603
O(19) C(8) 3.580(4) .
O(19) C(44) 3.162(4) 75603
O(19) C(45) 3.352(4) 75603
O(19) C(113) 3.358(5) 67404
O(20) C(108) 3.374(6) 64603
N(1) C(65) 3.415(6) 46702
N(1) C(110) 3.464(7) 46702
N(1) C(111) 3.455(7) 46702
N(2) C(104) 3.522(10) .
N(2) C(105) 3.570(9) .
N(2) C(107) 3.579(7) .
N(2) C(114) 3.528(6) 46702
N(3) C(84) 3.534(7) 66504
N(3) C(106) 3.381(7) 56702
N(3) C(107) 3.500(7) 56702
N(3) C(110) 3.425(8) .
N(4) C(22) 3.590(6) 65603
N(4) C(100) 3.567(6) .
N(4) C(101) 3.351(6) .
N(4) C(102) 3.549(7) .
N(4) C(103) 3.571(8) 46702
N(5) C(45) 3.484(6) 46702
N(5) C(46) 3.405(6) 46702
N(6) C(53) 3.596(5) 56702
N(6) C(76) 3.596(6) 66504
C(5) C(109) 3.587(7) 67404
C(10) C(93) 3.438(6) 65603
C(15) C(57) 3.579(6) 56602
C(16) C(22) 3.593(6) 56602
C(33) C(45) 3.514(5) 75603
C(35) C(94) 3.547(5) 75603
C(35) C(95) 3.459(5) 75603
C(36) C(94) 3.582(5) 75603
C(36) C(95) 3.447(5) 75603
C(39) C(99) 3.587(6) 66404
C(40) C(72) 3.381(5) 74603
C(45) C(77) 3.529(5) 75603
C(46) C(77) 3.522(5) 75603
C(59) C(98) 3.483(6) 56404
C(100) C(106) 3.440(7) .
C(103) C(106) 3.569(8) 56702
F(1) H(46) 2.764 65603
F(1) H(54) 3.283 65603
F(1) H(55) 3.164 65603
F(1) H(81) 3.206 65603
F(1) H(98) 3.449 65603
F(2) H(19) 2.893 46602
F(2) H(55) 2.911 65603
F(2) H(56) 2.906 65603
F(2) H(82) 3.366 65603
F(2) H(96) 2.642 65603
F(2) H(98) 2.960 65603
F(2) H(99) 3.397 65603
F(3) H(40) 3.326 75603
F(3) H(55) 2.856 75603
F(3) H(56) 2.888 75603
F(3) H(93) 3.080 67404
F(3) H(94) 3.184 67404
F(4) H(19) 2.559 56602
F(4) H(20) 2.467 56602
F(4) H(55) 3.039 75603
F(4) H(82) 2.718 75603
F(4) H(83) 3.484 75603
F(5) H(4) 2.731 46602
F(5) H(5) 2.775 46602
F(5) H(21) 2.564 46602
F(5) H(85) 3.029 56404
F(6) H(20) 3.148 46602
F(6) H(21) 3.410 46602
F(6) H(29) 3.210 45501
F(6) H(30) 3.087 45501
F(6) H(32) 2.444 45501
F(6) H(73) 3.506 45501
F(6) H(85) 2.485 56404
F(6) H(86) 3.113 56404
F(7) H(5) 2.934 56602
F(7) H(6) 2.753 56602
F(7) H(9) 3.167 56602
F(7) H(85) 2.764 66404
F(8) H(6) 2.620 56602
F(8) H(90) 2.597 66404
F(8) H(95) 3.261 66404
O(1) H(36) 2.892 75603
O(7) H(36) 3.577 75603
O(8) H(35) 3.569 75603
O(8) H(36) 2.626 75603
O(9) H(36) 2.684 75603
O(9) H(37) 2.941 75603
O(10) H(35) 3.559 75603
O(11) H(81) 3.322 65603
O(13) H(13) 3.416 46602
O(14) H(35) 2.608 75603
O(15) H(100) 2.473 64603
O(19) H(1) 3.007 .
O(19) H(31) 3.447 .
O(19) H(37) 3.335 75603
O(19) H(38) 2.534 75603
O(19) H(39) 2.911 75603
O(19) H(62) 2.883 .
O(19) H(63) 3.546 .
O(19) H(111) 2.495 67404
O(19) H(115) 2.60(3) .
O(20) H(13) 3.449 46602
O(20) H(14) 3.003 46602
O(20) H(17) 3.423 .
O(20) H(18) 3.547 .
O(20) H(52) 3.564 .
O(20) H(65) 2.935 .
O(20) H(75) 3.267 .
O(20) H(100) 3.058 64603
O(20) H(102) 2.737 64603
O(20) H(103) 3.436 64603
O(20) H(116) 2.22(4) .
N(1) H(57) 2.636 46702
N(1) H(58) 3.180 46702
N(1) H(77) 2.856 56504
N(1) H(90) 2.967 .
N(1) H(105) 3.542 46702
N(1) H(106) 2.904 46702
N(1) H(108) 2.777 46702
N(2) H(95) 3.028 .
N(2) H(97) 2.883 .
N(2) H(101) 3.116 .
N(2) H(104) 2.845 .
N(2) H(105) 3.462 46702
N(2) H(112) 3.515 46702
N(2) H(113) 2.724 46702
N(3) H(74) 2.761 66504
N(3) H(92) 2.738 .
N(3) H(100) 3.520 56702
N(3) H(101) 3.027 56702
N(3) H(105) 2.740 .
N(3) H(107) 3.173 .
N(4) H(14) 3.097 67504
N(4) H(15) 3.061 67504
N(4) H(18) 3.044 65603
N(4) H(19) 2.968 65603
N(4) H(56) 3.341 46702
N(4) H(91) 2.734 .
N(4) H(94) 2.942 .
N(4) H(96) 3.346 46702
N(5) H(3) 3.480 67504
N(5) H(4) 3.451 67504
N(5) H(7) 2.838 67504
N(5) H(16) 2.839 67504
N(5) H(31) 3.361 67504
N(5) H(39) 2.927 46702
N(5) H(40) 2.765 46702
N(5) H(113) 3.500 .
N(6) H(25) 2.849 46702
N(6) H(27) 3.288 46702
N(6) H(38) 3.441 46702
N(6) H(48) 2.617 56702
N(6) H(61) 3.142 67504
N(6) H(62) 3.279 67504
N(6) H(67) 3.176 66504
N(6) H(68) 3.224 66504
N(6) H(70) 3.435 66504
N(6) H(79) 3.098 66504
C(2) H(13) 3.381 46602
C(5) H(106) 3.331 67404
C(8) H(110) 3.232 67404
C(8) H(111) 3.588 67404
C(9) H(81) 2.995 65603
C(9) H(110) 2.937 67404
C(10) H(81) 2.930 65603
C(10) H(98) 3.323 65603
C(10) H(110) 3.134 67404
C(11) H(81) 3.487 65603
C(11) H(82) 3.495 65603
C(11) H(96) 3.322 65603
C(11) H(98) 3.055 65603
C(11) H(110) 3.590 67404
C(12) H(96) 3.565 65603
C(14) H(52) 3.263 56602
C(15) H(2) 3.335 56602
C(15) H(52) 2.950 56602
C(16) H(52) 3.171 56602
C(17) H(109) 3.018 67404
C(18) H(109) 3.423 67404
C(21) H(14) 3.001 46602
C(22) H(11) 3.230 56602
C(22) H(14) 3.088 46602
C(22) H(96) 3.444 66404
C(23) H(11) 3.177 56602
C(25) H(36) 3.036 75603
C(26) H(36) 3.167 75603
C(27) H(35) 3.489 75603
C(27) H(36) 3.490 75603
C(28) H(62) 3.440 74603
C(28) H(88) 3.576 66404
C(29) H(67) 3.362 75603
C(30) H(88) 3.459 66404
C(31) H(83) 2.931 75603
C(32) H(36) 3.380 75603
C(32) H(37) 3.123 75603
C(32) H(83) 3.162 75603
C(33) H(37) 3.321 75603
C(33) H(83) 3.139 75603
C(34) H(55) 3.176 75603
C(34) H(83) 2.945 75603
C(35) H(20) 3.458 56602
C(35) H(55) 3.288 75603
C(35) H(82) 2.949 75603
C(35) H(83) 2.773 75603
C(36) H(82) 3.061 75603
C(36) H(83) 2.791 75603
C(38) H(88) 3.148 66404
C(39) H(63) 3.411 74603
C(39) H(87) 3.528 66404
C(39) H(88) 3.415 66404
C(39) H(89) 3.234 66404
C(40) H(24) 3.064 74603
C(40) H(42) 3.411 74603
C(40) H(63) 2.813 74603
C(41) H(22) 2.899 74603
C(41) H(24) 3.138 74603
C(41) H(63) 2.976 74603
C(41) H(115) 3.06(4) 74603
C(42) H(22) 3.493 74603
C(43) H(35) 3.547 75603
C(43) H(70) 3.363 75603
C(44) H(31) 3.140 74603
C(44) H(70) 2.888 75603
C(45) H(31) 2.618 74603
C(45) H(70) 2.639 75603
C(45) H(111) 3.279 56702
C(45) H(114) 3.187 56702
C(46) H(31) 2.904 74603
C(46) H(69) 3.578 75603
C(46) H(70) 2.903 75603
C(46) H(72) 2.997 75603
C(46) H(93) 3.177 56702
C(47) H(69) 3.424 75603
C(47) H(70) 3.353 75603
C(47) H(72) 3.360 75603
C(47) H(93) 3.158 56702
C(48) H(35) 2.962 75603
C(48) H(69) 3.497 75603
C(48) H(70) 3.575 75603
C(52) H(78) 3.216 65603
C(53) H(61) 2.891 64603
C(54) H(27) 3.452 45501
C(54) H(61) 3.395 64603
C(54) H(81) 3.386 65603
C(57) H(21) 3.456 46602
C(58) H(21) 2.802 46602
C(58) H(85) 3.270 56404
C(58) H(86) 3.342 56404
C(59) H(20) 3.266 46602
C(59) H(21) 3.239 46602
C(59) H(32) 3.534 45501
C(59) H(85) 3.019 56404
C(59) H(86) 3.063 56404
C(60) H(82) 3.568 65603
C(60) H(86) 3.591 56404
C(64) H(91) 3.332 56702
C(64) H(93) 3.083 56702
C(64) H(99) 3.229 .
C(65) H(90) 3.409 56702
C(65) H(91) 3.211 56702
C(65) H(93) 3.207 56702
C(65) H(99) 3.121 .
C(66) H(89) 3.463 56702
C(67) H(89) 3.425 56702
C(68) H(89) 3.267 56702
C(69) H(49) 3.319 65603
C(69) H(86) 3.347 56702
C(69) H(89) 3.349 56702
C(70) H(26) 3.413 75603
C(70) H(27) 3.573 75603
C(70) H(48) 3.386 65603
C(70) H(49) 3.120 65603
C(70) H(89) 3.598 56702
C(71) H(26) 3.258 75603
C(72) H(35) 3.481 75603
C(73) H(100) 3.385 64603
C(76) H(28) 3.489 74603
C(77) H(114) 3.354 66404
C(78) H(100) 3.389 64603
C(78) H(101) 3.575 64603
C(78) H(114) 3.275 66404
C(79) H(87) 3.371 66404
C(79) H(100) 3.377 64603
C(80) H(87) 3.556 66404
C(81) H(85) 3.299 66404
C(81) H(87) 3.496 66404
C(82) H(6) 3.553 56602
C(82) H(85) 2.882 66404
C(82) H(87) 3.313 66404
C(83) H(6) 3.500 56602
C(83) H(85) 3.466 66404
C(83) H(87) 3.150 66404
C(83) H(90) 3.501 66404
C(84) H(87) 3.192 66404
C(86) H(60) 3.548 64603
C(86) H(103) 3.505 64603
C(87) H(60) 3.328 64603
C(87) H(102) 3.369 64603
C(87) H(103) 3.296 64603
C(88) H(59) 3.007 64603
C(88) H(60) 3.487 64603
C(88) H(103) 3.293 64603
C(89) H(46) 3.598 64603
C(89) H(47) 3.150 64603
C(89) H(59) 2.827 64603
C(89) H(103) 3.510 64603
C(89) H(112) 3.556 66404
C(90) H(47) 3.327 64603
C(90) H(59) 3.487 64603
C(91) H(28) 3.583 74603
C(92) H(51) 3.130 64603
C(93) H(51) 2.849 64603
C(93) H(53) 3.262 64603
C(94) H(29) 3.003 74603
C(94) H(32) 3.579 74603
C(94) H(53) 3.193 64603
C(95) H(22) 3.481 74603
C(95) H(28) 3.424 74603
C(95) H(29) 2.962 74603
C(96) H(28) 3.252 74603
C(97) H(57) 3.367 46702
C(97) H(58) 3.224 46702
C(97) H(77) 3.316 56504
C(97) H(90) 3.538 .
C(98) H(30) 3.479 66504
C(99) H(30) 3.373 66504
C(99) H(33) 3.234 66504
C(99) H(34) 3.052 66504
C(99) H(58) 3.501 46702
C(100) H(101) 3.484 .
C(100) H(104) 3.391 .
C(100) H(105) 3.181 46702
C(100) H(106) 3.580 46702
C(101) H(56) 3.493 46702
C(101) H(57) 2.993 46702
C(101) H(105) 3.391 46702
C(102) H(40) 3.096 46702
C(102) H(41) 3.493 46702
C(102) H(56) 3.424 46702
C(102) H(57) 3.561 46702
C(102) H(107) 3.423 .
C(103) H(74) 3.193 66504
C(103) H(92) 3.419 .
C(103) H(105) 3.280 .
C(103) H(107) 3.467 .
C(105) H(112) 3.599 46702
C(106) H(14) 3.211 67504
C(106) H(15) 3.595 67504
C(106) H(18) 2.966 65603
C(106) H(91) 3.204 .
C(106) H(94) 3.484 .
C(107) H(18) 3.464 65603
C(107) H(71) 3.069 65603
C(108) H(71) 3.409 65603
C(108) H(112) 3.242 46702
C(109) H(4) 3.249 67504
C(109) H(7) 2.902 67504
C(109) H(16) 3.192 67504
C(109) H(40) 3.582 46702
C(110) H(4) 3.519 67504
C(110) H(7) 3.552 67504
C(111) H(15) 3.469 67504
C(111) H(97) 3.594 .
C(111) H(102) 3.566 .
C(111) H(104) 3.350 .
C(112) H(10) 3.484 67504
C(112) H(25) 3.593 46702
C(112) H(38) 3.416 46702
C(112) H(39) 3.445 46702
C(112) H(48) 3.391 56702
C(112) H(62) 3.549 67504
C(112) H(68) 3.445 66504
C(112) H(70) 3.447 66504
C(113) H(39) 3.063 46702
C(113) H(98) 3.592 56702
C(114) H(39) 3.161 46702
C(114) H(71) 3.406 66504
C(114) H(98) 3.596 56702
C(114) H(101) 3.509 56702
C(114) H(103) 3.471 56702
H(1) H(110) 3.469 67404
H(1) H(111) 2.971 67404
H(2) H(13) 2.418 46602
H(4) H(106) 3.004 67404
H(4) H(109) 3.494 67404
H(6) H(106) 2.849 67404
H(7) N(5) 2.838 67404
H(7) H(106) 3.141 67404
H(7) H(111) 3.583 67404
H(7) H(113) 3.221 67404
H(8) H(95) 2.804 65603
H(9) H(12) 3.177 46602
H(9) H(13) 3.529 46602
H(10) H(49) 3.519 65603
H(10) H(81) 3.163 65603
H(10) H(110) 3.181 67404
H(11) H(19) 3.217 46602
H(11) H(20) 3.135 46602
H(11) H(95) 3.563 65603
H(11) H(96) 3.271 65603
H(12) H(9) 3.177 56602
H(13) H(52) 3.163 56602
H(14) H(18) 3.007 56602
H(14) H(19) 3.145 56602
H(14) H(52) 3.504 56602
H(14) H(102) 3.201 67404
H(15) H(94) 2.949 67404
H(15) H(107) 3.309 67404
H(15) H(109) 2.804 67404
H(16) H(109) 3.500 67404
H(18) H(96) 3.365 66404
H(18) H(100) 2.941 64603
H(19) H(96) 2.899 66404
H(20) H(32) 3.195 46602
H(22) H(36) 2.286 75603
H(22) H(37) 3.400 75603
H(22) H(83) 3.080 75603
H(23) H(88) 3.042 66404
H(24) H(35) 2.676 75603
H(24) H(36) 2.819 75603
H(24) H(69) 3.439 75603
H(25) H(61) 3.509 74603
H(25) H(62) 3.005 74603
H(25) H(67) 3.350 75603
H(25) H(70) 3.480 75603
H(26) H(61) 3.220 74603
H(26) H(62) 2.947 74603
H(26) H(88) 2.740 66404
H(27) H(48) 3.200 65501
H(27) H(50) 2.814 65501
H(27) H(51) 3.421 65501
H(27) H(61) 2.829 74603
H(27) H(67) 3.599 75603
H(28) H(67) 2.508 75603
H(28) H(84) 3.437 75603
H(29) H(53) 3.040 65501
H(29) H(82) 2.991 75603
H(29) H(83) 2.921 75603
H(30) H(85) 3.169 66404
H(30) H(86) 3.323 66404
H(30) H(88) 2.564 66404
H(31) H(37) 3.216 75603
H(31) H(38) 3.517 75603
H(31) H(39) 2.693 75603
H(31) H(40) 3.144 75603
H(32) H(53) 3.516 65501
H(32) H(82) 2.963 75603
H(32) H(83) 3.282 75603
H(33) H(87) 3.206 66404
H(33) H(88) 2.602 66404
H(33) H(89) 3.419 66404
H(34) H(41) 3.475 74603
H(34) H(87) 2.837 66404
H(34) H(88) 3.111 66404
H(34) H(89) 2.702 66404
H(35) H(42) 2.509 74603
H(35) H(63) 2.872 74603
H(36) H(63) 3.130 74603
H(36) H(115) 2.540 74603
H(38) H(62) 3.002 74603
H(38) H(70) 3.290 75603
H(38) H(111) 3.355 56702
H(39) H(70) 2.925 75603
H(39) H(111) 2.449 56702
H(39) H(113) 3.433 56702
H(39) H(114) 2.580 56702
H(40) H(70) 3.324 75603
H(40) H(72) 2.816 75603
H(40) H(92) 2.912 56702
H(40) H(93) 2.598 56702
H(40) H(94) 3.304 56702
H(41) H(72) 3.420 75603
H(41) H(93) 2.566 56702
H(43) H(60) 3.422 64603
H(46) H(78) 2.818 65603
H(47) H(78) 2.743 65603
H(47) H(79) 3.068 65603
H(47) H(80) 3.430 65603
H(48) H(61) 2.524 64603
H(48) H(79) 3.170 65603
H(49) H(60) 2.929 64603
H(49) H(61) 2.544 64603
H(50) H(60) 3.310 64603
H(50) H(61) 2.888 64603
H(51) H(80) 3.023 65603
H(51) H(81) 2.505 65603
H(52) H(109) 3.336 64603
H(53) H(81) 2.937 65603
H(53) H(82) 2.810 65603
H(56) H(91) 2.813 56702
H(56) H(93) 2.870 56702
H(56) H(94) 3.485 56702
H(56) H(96) 3.552 .
H(56) H(99) 3.042 .
H(57) H(90) 2.661 56702
H(57) H(91) 2.551 56702
H(57) H(93) 3.078 56702
H(57) H(99) 2.846 .
H(58) H(77) 3.326 65603
H(58) H(89) 2.700 56702
H(59) H(77) 3.122 65603
H(59) H(78) 2.818 65603
H(60) H(76) 3.584 65603
H(60) H(86) 3.098 56702
H(64) H(87) 3.270 66404
H(65) H(100) 3.357 64603
H(65) H(103) 3.165 64603
H(68) H(103) 3.355 64603
H(68) H(112) 3.344 66404
H(68) H(114) 3.254 66404
H(70) H(114) 2.772 66404
H(71) H(100) 2.724 64603
H(71) H(101) 2.730 64603
H(71) H(103) 2.811 64603
H(71) H(112) 3.357 66404
H(71) H(114) 2.624 66404
H(72) H(114) 3.446 66404
H(73) H(85) 3.420 66404
H(74) H(90) 3.489 66404
H(74) H(92) 2.843 66404
H(74) H(100) 3.478 64603
H(76) H(102) 3.305 64603
H(77) H(108) 2.924 64603
H(78) H(112) 3.359 66404
H(90) H(105) 3.396 46702
H(90) H(106) 3.433 46702
H(91) H(99) 3.592 46702
H(91) H(105) 3.006 46702
H(92) H(107) 3.235 .
H(94) H(107) 2.779 .
H(97) H(104) 2.932 .
H(97) H(107) 3.199 .
H(97) H(108) 3.092 .
H(97) H(112) 3.054 46702
H(97) H(113) 3.340 46702
H(98) H(110) 2.810 46702
H(98) H(112) 3.223 46702
H(98) H(113) 3.460 46702
H(99) H(108) 3.303 .
H(101) H(112) 3.383 46702
H(101) H(113) 3.335 46702
H(101) H(114) 3.224 46702
H(102) H(107) 3.442 .
H(102) H(108) 3.443 .
H(102) H(109) 3.227 .
H(103) H(112) 2.752 46702
H(103) H(114) 3.435 46702
H(104) H(107) 2.919 .
H(104) H(108) 3.143 .
H(104) H(109) 3.453 .
H(104) H(112) 2.943 46702
H(104) H(113) 3.515 46702
